data_1515594
loop_
_publ_author_name
'Lam, Oanh P.'
'Heinemann, Frank W.'
'Meyer, Karsten'

_publ_section_title
;
 Activation of elemental S, Se and Te with uranium(iii): bridging U--E--U
 (E = S, Se) and diamond-core complexes U--(E)2--U (E = O, S, Se, Te)
;
_journal_issue 8
_journal_name_full 'Chemical Science'
_journal_page_first 1538
_journal_paper_doi 10.1039/c1sc00151e
_journal_volume 2
_journal_year 2011
_chemical_formula_moiety 'C116 H152 N2 O10 S U2, 3.5(C4 H10 O2)'
_chemical_formula_sum 'C130 H187 N2 O17 S U2'
_chemical_formula_weight 2557.94
_chemical_name_systematic
;
?
;
_space_group_IT_number 14
_symmetry_cell_setting monoclinic
_symmetry_space_group_name_Hall '-P 2ybc'
_symmetry_space_group_name_H-M 'P 1 21/c 1'
_atom_sites_solution_hydrogens geom
_atom_sites_solution_primary direct
_atom_sites_solution_secondary difmap
_audit_creation_method SHELXL-97
_cell_angle_alpha 90.00
_cell_angle_beta 116.123(8)
_cell_angle_gamma 90.00
_cell_formula_units_Z 4
_cell_length_a 22.8370(16)
_cell_length_b 24.081(2)
_cell_length_c 25.250(2)
_cell_measurement_reflns_used 375
_cell_measurement_temperature 150(2)
_cell_measurement_theta_max 20.00
_cell_measurement_theta_min 6.00
_cell_volume 12467.5(19)
_computing_cell_refinement 'EVALCCD (Duisenberg, 2003)'
_computing_data_collection 'COLLECT (Bruker-Nonius, 2002)'
_computing_data_reduction 'EVALCCD (Duisenberg, 2003)'
_computing_molecular_graphics 'SHELXTL 6.12 (Bruker AXS, 2002)'
_computing_publication_material 'SHELXTL 6.12 (Bruker AXS, 2002)'
_computing_structure_refinement 'SHELXTL 6.12 (Bruker AXS, 2002)'
_computing_structure_solution 'SHELXTL 6.12 (Bruker AXS, 2002)'
_diffrn_ambient_temperature 150(2)
_diffrn_detector_area_resol_mean 9
_diffrn_measured_fraction_theta_full 0.991
_diffrn_measured_fraction_theta_max 0.991
_diffrn_measurement_device_type 'Bruker-Nonius KappaCCD'
_diffrn_measurement_method
;
\f- and \w-rotations with 1.30 \% and 130 sec per frame
;
_diffrn_radiation_monochromator graphite
_diffrn_radiation_source 'fine-focus sealed tube'
_diffrn_radiation_type MoK\a
_diffrn_radiation_wavelength 0.71073
_diffrn_reflns_av_R_equivalents 0.0591
_diffrn_reflns_av_sigmaI/netI 0.0582
_diffrn_reflns_limit_h_max 28
_diffrn_reflns_limit_h_min -28
_diffrn_reflns_limit_k_max 29
_diffrn_reflns_limit_k_min -30
_diffrn_reflns_limit_l_max 31
_diffrn_reflns_limit_l_min -31
_diffrn_reflns_number 133321
_diffrn_reflns_theta_full 26.37
_diffrn_reflns_theta_max 26.37
_diffrn_reflns_theta_min 3.19
_exptl_absorpt_coefficient_mu 2.674
_exptl_absorpt_correction_T_max 0.570
_exptl_absorpt_correction_T_min 0.493
_exptl_absorpt_correction_type multi-scan
_exptl_absorpt_process_details 'SADABS, Bruker-AXS, 2002'
_exptl_crystal_colour yellow
_exptl_crystal_density_diffrn 1.363
_exptl_crystal_density_method 'not measured'
_exptl_crystal_description block
_exptl_crystal_F_000 5268
_exptl_crystal_size_max 0.32
_exptl_crystal_size_mid 0.30
_exptl_crystal_size_min 0.21
_refine_diff_density_max 6.944
_refine_diff_density_min -3.187
_refine_diff_density_rms 0.176
_refine_ls_extinction_method none
_refine_ls_goodness_of_fit_ref 1.068
_refine_ls_hydrogen_treatment constr
_refine_ls_matrix_type full
_refine_ls_number_parameters 1396
_refine_ls_number_reflns 25276
_refine_ls_number_restraints 276
_refine_ls_restrained_S_all 1.078
_refine_ls_R_factor_all 0.1050
_refine_ls_R_factor_gt 0.0569
_refine_ls_shift/su_max 0.003
_refine_ls_shift/su_mean 0.000
_refine_ls_structure_factor_coef Fsqd
_refine_ls_weighting_details 'calc w=1/[\s^2^(Fo^2^)+(0.0426P)^2^+53.7650P] where P=(Fo^2^+2Fc^2^)/3'
_refine_ls_weighting_scheme calc
_refine_ls_wR_factor_gt 0.1242
_refine_ls_wR_factor_ref 0.1535
_reflns_number_gt 17140
_reflns_number_total 25276
_reflns_threshold_expression >2sigma(I)
_cod_data_source_file c1sc00151e.txt
_cod_data_source_block opl0933
_cod_original_cell_volume 12467.5(17)
_cod_original_sg_symbol_Hall -P2ybc
_cod_original_sg_symbol_H-M P2(1)/c
_cod_database_code 1515594

loop_
_symmetry_equiv_pos_as_xyz
'x, y, z'
'-x, y+1/2, -z+1/2'
'-x, -y, -z'
'x, -y-1/2, z-1/2'

loop_
_atom_site_label
_atom_site_type_symbol
_atom_site_fract_x
_atom_site_fract_y
_atom_site_fract_z
_atom_site_U_iso_or_equiv
_atom_site_adp_type
_atom_site_occupancy
_atom_site_symmetry_multiplicity
_atom_site_calc_flag
_atom_site_refinement_flags
U1 U 0.247020(13) 0.074558(12) 0.357211(13) 0.02381(8) Uani 1 1 d .
S1 S 0.26079(10) -0.02105(8) 0.30523(9) 0.0291(4) Uani 1 1 d .
O1 O 0.2839(2) 0.1263(2) 0.3080(2) 0.0272(12) Uani 1 1 d .
O2 O 0.2597(2) 0.0307(2) 0.4376(2) 0.0280(12) Uani 1 1 d .
O3 O 0.2620(2) 0.1479(2) 0.4129(2) 0.0289(12) Uani 1 1 d .
O4 O 0.1433(2) 0.1142(2) 0.2702(2) 0.0291(12) Uani 1 1 d .
O5 O 0.1303(2) 0.0349(2) 0.3358(2) 0.0311(13) Uani 1 1 d .
N1 N 0.3706(3) 0.0755(3) 0.4203(3) 0.0250(14) Uani 1 1 d .
C1 C 0.4012(4) 0.0759(4) 0.3786(4) 0.0296(18) Uani 1 1 d .
H1A H 0.4476 0.0651 0.4008 0.036 Uiso 1 1 calc R
H1B H 0.3796 0.0472 0.3481 0.036 Uiso 1 1 calc R
C2 C 0.3981(4) 0.1300(3) 0.3482(3) 0.0288(18) Uani 1 1 d .
C3 C 0.3374(3) 0.1538(3) 0.3121(3) 0.0250(17) Uani 1 1 d .
C4 C 0.3340(4) 0.2036(4) 0.2815(3) 0.0280(18) Uani 1 1 d .
C5 C 0.3934(4) 0.2265(4) 0.2887(4) 0.036(2) Uani 1 1 d .
H5A H 0.3922 0.2595 0.2675 0.043 Uiso 1 1 calc R
C6 C 0.4540(4) 0.2041(4) 0.3249(4) 0.039(2) Uani 1 1 d .
C7 C 0.4555(4) 0.1553(4) 0.3543(3) 0.0304(19) Uani 1 1 d .
H7A H 0.4962 0.1387 0.3789 0.036 Uiso 1 1 calc R
C8 C 0.3872(4) 0.0198(3) 0.4512(3) 0.0277(18) Uani 1 1 d .
H8A H 0.3641 -0.0095 0.4219 0.033 Uiso 1 1 calc R
H8B H 0.4346 0.0133 0.4658 0.033 Uiso 1 1 calc R
C9 C 0.3704(4) 0.0137(3) 0.5019(3) 0.0260(17) Uani 1 1 d .
C10 C 0.3048(3) 0.0189(3) 0.4932(3) 0.0237(16) Uani 1 1 d .
C11 C 0.2897(4) 0.0123(3) 0.5416(3) 0.0233(16) Uani 1 1 d .
C12 C 0.3401(4) -0.0025(3) 0.5955(3) 0.0240(16) Uani 1 1 d .
H12A H 0.3301 -0.0083 0.6278 0.029 Uiso 1 1 calc R
C13 C 0.4051(4) -0.0093(3) 0.6053(3) 0.0257(17) Uani 1 1 d .
C14 C 0.4187(4) 0.0003(3) 0.5577(3) 0.0270(17) Uani 1 1 d .
H14A H 0.4626 -0.0025 0.5634 0.032 Uiso 1 1 calc R
C15 C 0.3970(4) 0.1211(4) 0.4648(4) 0.035(2) Uani 1 1 d .
H15A H 0.3912 0.1096 0.4998 0.041 Uiso 1 1 calc R
H15B H 0.4446 0.1230 0.4772 0.041 Uiso 1 1 calc R
C16 C 0.3717(4) 0.1776(4) 0.4502(5) 0.044(2) Uani 1 1 d .
C17 C 0.3050(4) 0.1892(4) 0.4336(4) 0.041(2) Uani 1 1 d .
C18 C 0.2864(4) 0.2448(4) 0.4374(5) 0.044(2) Uani 1 1 d .
C19 C 0.3340(6) 0.2873(5) 0.4504(6) 0.078(3) Uani 1 1 d U
H19A H 0.3225 0.3246 0.4539 0.093 Uiso 1 1 calc R
C20 C 0.3963(6) 0.2758(5) 0.4580(7) 0.082(3) Uani 1 1 d U
C21 C 0.4157(6) 0.2213(5) 0.4625(6) 0.069(3) Uani 1 1 d U
H21A H 0.4605 0.2132 0.4743 0.083 Uiso 1 1 calc R
C22 C 0.2694(4) 0.2335(4) 0.2402(3) 0.035(2) Uani 1 1 d .
C23 C 0.2178(5) 0.3142(5) 0.1729(5) 0.055(3) Uani 1 1 d .
H23A H 0.2275 0.3488 0.1564 0.066 Uiso 1 1 calc R
C24 C 0.1651(6) 0.2755(5) 0.2306(5) 0.060(3) Uani 1 1 d .
H24A H 0.1390 0.2844 0.2526 0.072 Uiso 1 1 calc R
C25 C 0.1655(5) 0.2236(5) 0.1465(5) 0.060(3) Uani 1 1 d .
H25A H 0.1397 0.1983 0.1129 0.073 Uiso 1 1 calc R
C26 C 0.2818(5) 0.2871(4) 0.2145(4) 0.049(3) Uani 1 1 d .
H26A H 0.3072 0.3131 0.2469 0.059 Uiso 1 1 calc R
H26B H 0.3079 0.2787 0.1928 0.059 Uiso 1 1 calc R
C27 C 0.1797(5) 0.3289(4) 0.2061(5) 0.056(3) Uani 1 1 d .
H27A H 0.1385 0.3475 0.1795 0.068 Uiso 1 1 calc R
H27B H 0.2052 0.3547 0.2387 0.068 Uiso 1 1 calc R
C28 C 0.1274(5) 0.2359(5) 0.1807(6) 0.068(4) Uani 1 1 d .
H28A H 0.1190 0.2009 0.1969 0.081 Uiso 1 1 calc R
H28B H 0.0848 0.2525 0.1543 0.081 Uiso 1 1 calc R
C29 C 0.2306(5) 0.1947(4) 0.1886(4) 0.056(3) Uani 1 1 d .
H29A H 0.2211 0.1596 0.2036 0.067 Uiso 1 1 calc R
H29B H 0.2564 0.1859 0.1669 0.067 Uiso 1 1 calc R
C30 C 0.1790(5) 0.2760(5) 0.1234(4) 0.060(3) Uani 1 1 d .
H30A H 0.1373 0.2941 0.0970 0.073 Uiso 1 1 calc R
H30B H 0.2033 0.2680 0.1002 0.073 Uiso 1 1 calc R
C31 C 0.2306(5) 0.2474(5) 0.2731(4) 0.052(3) Uani 1 1 d .
H31A H 0.2559 0.2728 0.3062 0.062 Uiso 1 1 calc R
H31B H 0.2215 0.2131 0.2898 0.062 Uiso 1 1 calc R
C32 C 0.5152(5) 0.2329(5) 0.3301(5) 0.065(4) Uani 1 1 d .
H32A H 0.5536 0.2121 0.3571 0.098 Uiso 1 1 calc R
H32B H 0.5168 0.2706 0.3453 0.098 Uiso 1 1 calc R
H32C H 0.5148 0.2348 0.2911 0.098 Uiso 1 1 calc R
C33 C 0.2195(3) 0.0190(3) 0.5346(3) 0.0237(16) Uani 1 1 d .
C34 C 0.1066(4) -0.0216(4) 0.4849(4) 0.0334(19) Uani 1 1 d .
H34A H 0.0798 -0.0519 0.4581 0.040 Uiso 1 1 calc R
C35 C 0.1201(4) 0.0807(4) 0.4981(4) 0.035(2) Uani 1 1 d .
H35A H 0.1022 0.1176 0.4801 0.042 Uiso 1 1 calc R
C36 C 0.1440(4) 0.0194(4) 0.5842(4) 0.041(2) Uani 1 1 d .
H36A H 0.1423 0.0161 0.6230 0.049 Uiso 1 1 calc R
C37 C 0.1773(4) -0.0277(3) 0.4948(4) 0.0292(18) Uani 1 1 d .
H37A H 0.1791 -0.0263 0.4563 0.035 Uiso 1 1 calc R
H37B H 0.1946 -0.0641 0.5132 0.035 Uiso 1 1 calc R
C38 C 0.0799(4) 0.0344(4) 0.4567(4) 0.035(2) Uani 1 1 d .
H38A H 0.0337 0.0378 0.4492 0.042 Uiso 1 1 calc R
H38B H 0.0822 0.0374 0.4186 0.042 Uiso 1 1 calc R
C39 C 0.1167(4) 0.0750(4) 0.5569(4) 0.045(2) Uani 1 1 d .
H39A H 0.1421 0.1052 0.5839 0.054 Uiso 1 1 calc R
H39B H 0.0709 0.0782 0.5506 0.054 Uiso 1 1 calc R
C40 C 0.2157(4) 0.0145(4) 0.5940(4) 0.035(2) Uani 1 1 d .
H40A H 0.2421 0.0444 0.6208 0.042 Uiso 1 1 calc R
H40B H 0.2340 -0.0216 0.6128 0.042 Uiso 1 1 calc R
C41 C 0.1038(4) -0.0264(4) 0.5437(4) 0.042(2) Uani 1 1 d .
H41A H 0.0580 -0.0235 0.5376 0.050 Uiso 1 1 calc R
H41B H 0.1210 -0.0630 0.5617 0.050 Uiso 1 1 calc R
C42 C 0.1914(4) 0.0756(3) 0.5081(4) 0.0305(18) Uani 1 1 d .
H42A H 0.1936 0.0803 0.4701 0.037 Uiso 1 1 calc R
H42B H 0.2177 0.1054 0.5351 0.037 Uiso 1 1 calc R
C43 C 0.4576(4) -0.0263(4) 0.6644(3) 0.0319(19) Uani 1 1 d .
H43A H 0.4994 -0.0288 0.6623 0.048 Uiso 1 1 calc R
H43B H 0.4468 -0.0625 0.6754 0.048 Uiso 1 1 calc R
H43C H 0.4609 0.0014 0.6941 0.048 Uiso 1 1 calc R
C44 C 0.2183(4) 0.2609(4) 0.4304(4) 0.037(2) Uani 1 1 d .
C45 C 0.1454(5) 0.3369(4) 0.4419(4) 0.049(3) Uani 1 1 d .
H45A H 0.1439 0.3767 0.4527 0.058 Uiso 1 1 calc R
C46 C 0.1337(6) 0.2388(5) 0.4679(5) 0.055(3) Uani 1 1 d .
H46A H 0.1238 0.2149 0.4953 0.066 Uiso 1 1 calc R
C47 C 0.0964(5) 0.2659(5) 0.3618(4) 0.052(3) Uani 1 1 d .
H47A H 0.0628 0.2598 0.3203 0.062 Uiso 1 1 calc R
C48 C 0.2155(5) 0.3218(4) 0.4466(4) 0.051(3) Uani 1 1 d .
H48A H 0.2252 0.3460 0.4198 0.061 Uiso 1 1 calc R
H48B H 0.2490 0.3286 0.4874 0.061 Uiso 1 1 calc R
C49 C 0.1332(5) 0.2995(4) 0.4825(4) 0.049(3) Uani 1 1 d .
H49A H 0.0903 0.3087 0.4812 0.059 Uiso 1 1 calc R
H49B H 0.1669 0.3061 0.5233 0.059 Uiso 1 1 calc R
C50 C 0.0850(4) 0.2287(4) 0.4040(4) 0.046(2) Uani 1 1 d .
H50A H 0.0882 0.1895 0.3936 0.055 Uiso 1 1 calc R
H50B H 0.0403 0.2348 0.3998 0.055 Uiso 1 1 calc R
C51 C 0.1671(5) 0.2530(5) 0.3688(5) 0.054(3) Uani 1 1 d .
H51A H 0.1686 0.2142 0.3566 0.065 Uiso 1 1 calc R
H51B H 0.1765 0.2777 0.3421 0.065 Uiso 1 1 calc R
C52 C 0.0980(6) 0.3266(5) 0.3802(4) 0.058(3) Uani 1 1 d .
H52A H 0.1091 0.3503 0.3539 0.069 Uiso 1 1 calc R
H52B H 0.0540 0.3375 0.3751 0.069 Uiso 1 1 calc R
C53 C 0.2032(5) 0.2262(5) 0.4732(4) 0.051(3) Uani 1 1 d .
H53A H 0.2362 0.2339 0.5140 0.061 Uiso 1 1 calc R
H53B H 0.2062 0.1863 0.4651 0.061 Uiso 1 1 calc R
C54 C 0.4453(8) 0.3224(7) 0.4688(10) 0.130(6) Uani 1 1 d U
H54A H 0.4865 0.3067 0.4722 0.195 Uiso 1 1 calc R
H54B H 0.4531 0.3419 0.5053 0.195 Uiso 1 1 calc R
H54C H 0.4281 0.3485 0.4357 0.195 Uiso 1 1 calc R
C55 C 0.1271(4) 0.0869(4) 0.2153(4) 0.036(2) Uani 1 1 d .
H55A H 0.0877 0.1038 0.1846 0.055 Uiso 1 1 calc R
H55B H 0.1192 0.0474 0.2190 0.055 Uiso 1 1 calc R
H55C H 0.1633 0.0909 0.2046 0.055 Uiso 1 1 calc R
C56 C 0.0885(4) 0.1177(4) 0.2841(4) 0.037(2) Uani 1 1 d .
H56A H 0.0508 0.1342 0.2503 0.045 Uiso 1 1 calc R
H56B H 0.0997 0.1422 0.3187 0.045 Uiso 1 1 calc R
C57 C 0.0709(4) 0.0622(4) 0.2969(4) 0.040(2) Uani 1 1 d .
H57A H 0.0413 0.0655 0.3159 0.048 Uiso 1 1 calc R
H57B H 0.0484 0.0407 0.2600 0.048 Uiso 1 1 calc R
C58 C 0.1216(5) -0.0238(4) 0.3383(4) 0.041(2) Uani 1 1 d .
H58A H 0.0761 -0.0317 0.3294 0.061 Uiso 1 1 calc R
H58B H 0.1502 -0.0375 0.3780 0.061 Uiso 1 1 calc R
H58C H 0.1326 -0.0425 0.3094 0.061 Uiso 1 1 calc R
U2 U 0.263768(13) -0.111324(12) 0.242158(12) 0.02162(8) Uani 1 1 d .
O6 O 0.2279(2) -0.1581(2) 0.2962(2) 0.0244(12) Uani 1 1 d .
O7 O 0.2390(2) -0.0501(2) 0.1730(2) 0.0234(11) Uani 1 1 d .
O8 O 0.2472(2) -0.1896(2) 0.1935(2) 0.0272(12) Uani 1 1 d .
O9 O 0.3503(3) -0.1223(2) 0.1960(3) 0.0337(13) Uani 1 1 d .
O10 O 0.3876(3) -0.1186(2) 0.3136(2) 0.0318(13) Uani 1 1 d .
N2 N 0.1420(3) -0.1206(3) 0.1720(3) 0.0252(14) Uani 1 1 d .
C59 C 0.1089(4) -0.1620(3) 0.1940(3) 0.0262(17) Uani 1 1 d .
H59A H 0.1275 -0.1991 0.1936 0.031 Uiso 1 1 calc R
H59B H 0.0622 -0.1632 0.1655 0.031 Uiso 1 1 calc R
C60 C 0.1131(4) -0.1528(3) 0.2544(3) 0.0250(17) Uani 1 1 d .
C61 C 0.1737(3) -0.1580(3) 0.3045(3) 0.0228(16) Uani 1 1 d .
C62 C 0.1750(4) -0.1632(3) 0.3612(3) 0.0242(16) Uani 1 1 d .
C63 C 0.1155(4) -0.1570(3) 0.3643(3) 0.0280(18) Uani 1 1 d .
H63A H 0.1159 -0.1590 0.4020 0.034 Uiso 1 1 calc R
C64 C 0.0561(4) -0.1480(3) 0.3155(3) 0.0278(18) Uani 1 1 d .
C65 C 0.0561(4) -0.1471(3) 0.2610(3) 0.0290(18) Uani 1 1 d .
H65A H 0.0159 -0.1425 0.2268 0.035 Uiso 1 1 calc R
C66 C 0.1117(4) -0.0650(3) 0.1673(3) 0.0281(18) Uani 1 1 d .
H66A H 0.1250 -0.0505 0.2076 0.034 Uiso 1 1 calc R
H66B H 0.0638 -0.0697 0.1488 0.034 Uiso 1 1 calc R
C67 C 0.1286(4) -0.0220(3) 0.1323(3) 0.0234(16) Uani 1 1 d .
C68 C 0.1926(3) -0.0137(3) 0.1400(3) 0.0217(16) Uani 1 1 d .
C69 C 0.2071(4) 0.0330(3) 0.1129(3) 0.0221(16) Uani 1 1 d .
C70 C 0.1546(4) 0.0664(3) 0.0769(3) 0.0291(18) Uani 1 1 d .
H70A H 0.1632 0.0977 0.0585 0.035 Uiso 1 1 calc R
C71 C 0.0910(4) 0.0565(4) 0.0666(4) 0.0317(19) Uani 1 1 d .
C72 C 0.0786(4) 0.0123(3) 0.0950(3) 0.0294(18) Uani 1 1 d .
H72A H 0.0351 0.0053 0.0890 0.035 Uiso 1 1 calc R
C73 C 0.1332(4) -0.1382(3) 0.1117(3) 0.0276(17) Uani 1 1 d .
H73A H 0.0876 -0.1305 0.0830 0.033 Uiso 1 1 calc R
H73B H 0.1619 -0.1152 0.1006 0.033 Uiso 1 1 calc R
C74 C 0.1475(4) -0.1984(3) 0.1066(3) 0.0282(18) Uani 1 1 d .
C75 C 0.2038(4) -0.2221(3) 0.1487(3) 0.0288(18) Uani 1 1 d .
C76 C 0.2157(4) -0.2809(3) 0.1475(3) 0.0279(18) Uani 1 1 d .
C77 C 0.1705(4) -0.3094(3) 0.0991(4) 0.034(2) Uani 1 1 d .
H77A H 0.1780 -0.3477 0.0957 0.040 Uiso 1 1 calc R
C78 C 0.1143(4) -0.2853(4) 0.0546(4) 0.034(2) Uani 1 1 d .
C79 C 0.1035(4) -0.2305(4) 0.0611(4) 0.0319(19) Uani 1 1 d .
H79A H 0.0643 -0.2138 0.0334 0.038 Uiso 1 1 calc R
C80 C 0.2371(3) -0.1777(3) 0.4166(3) 0.0236(16) Uani 1 1 d .
C81 C 0.2876(4) -0.2026(4) 0.5250(4) 0.037(2) Uani 1 1 d .
H81A H 0.2777 -0.2088 0.5594 0.044 Uiso 1 1 calc R
C82 C 0.3307(4) -0.2460(4) 0.4602(4) 0.036(2) Uani 1 1 d .
H82A H 0.3497 -0.2804 0.4520 0.043 Uiso 1 1 calc R
C83 C 0.3506(4) -0.1455(4) 0.4868(4) 0.034(2) Uani 1 1 d .
H83A H 0.3828 -0.1145 0.4961 0.041 Uiso 1 1 calc R
C84 C 0.2237(4) -0.1883(4) 0.4704(4) 0.035(2) Uani 1 1 d .
H84A H 0.1925 -0.2194 0.4617 0.042 Uiso 1 1 calc R
H84B H 0.2038 -0.1549 0.4785 0.042 Uiso 1 1 calc R
C85 C 0.3168(4) -0.2560(4) 0.5134(4) 0.038(2) Uani 1 1 d .
H85A H 0.3576 -0.2656 0.5485 0.046 Uiso 1 1 calc R
H85B H 0.2857 -0.2872 0.5052 0.046 Uiso 1 1 calc R
C86 C 0.3794(4) -0.1987(4) 0.4746(4) 0.038(2) Uani 1 1 d .
H86A H 0.3900 -0.1926 0.4410 0.045 Uiso 1 1 calc R
H86B H 0.4202 -0.2085 0.5096 0.045 Uiso 1 1 calc R
C87 C 0.2864(4) -0.1297(3) 0.4321(4) 0.0300(18) Uani 1 1 d .
H87A H 0.2677 -0.0958 0.4408 0.036 Uiso 1 1 calc R
H87B H 0.2958 -0.1218 0.3982 0.036 Uiso 1 1 calc R
C88 C 0.3360(4) -0.1553(4) 0.5392(4) 0.040(2) Uani 1 1 d .
H88A H 0.3767 -0.1647 0.5745 0.048 Uiso 1 1 calc R
H88B H 0.3175 -0.1212 0.5478 0.048 Uiso 1 1 calc R
C89 C 0.2682(4) -0.2312(3) 0.4063(3) 0.0283(18) Uani 1 1 d .
H89A H 0.2368 -0.2623 0.3970 0.034 Uiso 1 1 calc R
H89B H 0.2778 -0.2258 0.3721 0.034 Uiso 1 1 calc R
C90 C -0.0049(4) -0.1395(5) 0.3232(4) 0.046(2) Uani 1 1 d .
H90A H 0.0056 -0.1418 0.3652 0.070 Uiso 1 1 calc R
H90B H -0.0367 -0.1683 0.3014 0.070 Uiso 1 1 calc R
H90C H -0.0233 -0.1029 0.3080 0.070 Uiso 1 1 calc R
C91 C 0.2771(4) 0.0478(4) 0.1232(3) 0.0310(19) Uani 1 1 d U
C92 C 0.3502(4) 0.1122(4) 0.1008(4) 0.038(2) Uani 1 1 d .
H92A H 0.3501 0.1465 0.0785 0.045 Uiso 1 1 calc R
C93 C 0.3916(4) 0.0701(4) 0.2010(4) 0.036(2) Uani 1 1 d .
H93A H 0.4191 0.0763 0.2441 0.043 Uiso 1 1 calc R
C94 C 0.3769(4) 0.0117(4) 0.1136(4) 0.037(2) Uani 1 1 d .
H94A H 0.3951 -0.0200 0.1000 0.045 Uiso 1 1 calc R
C95 C 0.2802(4) 0.0987(3) 0.0896(4) 0.0321(19) Uani 1 1 d .
H95A H 0.2616 0.1308 0.1016 0.038 Uiso 1 1 calc R
H95B H 0.2533 0.0925 0.0469 0.038 Uiso 1 1 calc R
C96 C 0.3917(4) 0.1224(4) 0.1669(4) 0.038(2) Uani 1 1 d .
H96A H 0.4369 0.1319 0.1744 0.046 Uiso 1 1 calc R
H96B H 0.3736 0.1540 0.1800 0.046 Uiso 1 1 calc R
C97 C 0.4186(4) 0.0214(4) 0.1804(4) 0.037(2) Uani 1 1 d .
H97A H 0.4182 -0.0125 0.2025 0.044 Uiso 1 1 calc R
H97B H 0.4643 0.0291 0.1883 0.044 Uiso 1 1 calc R
C98 C 0.3065(4) -0.0013(3) 0.1022(4) 0.0288(18) Uani 1 1 d .
H98A H 0.3059 -0.0356 0.1236 0.035 Uiso 1 1 calc R
H98B H 0.2796 -0.0078 0.0595 0.035 Uiso 1 1 calc R
C99 C 0.3783(4) 0.0648(4) 0.0803(4) 0.041(2) Uani 1 1 d .
H99A H 0.4237 0.0735 0.0880 0.049 Uiso 1 1 calc R
H99B H 0.3524 0.0593 0.0373 0.049 Uiso 1 1 calc R
C100 C 0.3207(4) 0.0562(3) 0.1898(3) 0.0281(18) Uani 1 1 d .
H10A H 0.3206 0.0220 0.2115 0.034 Uiso 1 1 calc R
H10B H 0.3031 0.0869 0.2046 0.034 Uiso 1 1 calc R
C101 C 0.0362(4) 0.0936(4) 0.0251(4) 0.046(2) Uani 1 1 d .
H10C H 0.0542 0.1224 0.0091 0.069 Uiso 1 1 calc R
H10D H 0.0145 0.1111 0.0468 0.069 Uiso 1 1 calc R
H10E H 0.0046 0.0712 -0.0073 0.069 Uiso 1 1 calc R
C102 C 0.2718(4) -0.3105(4) 0.1990(4) 0.0337(19) Uani 1 1 d .
C103 C 0.3286(6) -0.4014(5) 0.2391(5) 0.062(3) Uani 1 1 d .
H10F H 0.3295 -0.4417 0.2301 0.074 Uiso 1 1 calc R
C104 C 0.3923(5) -0.3144(5) 0.2653(5) 0.057(3) Uani 1 1 d .
H10G H 0.4354 -0.2973 0.2739 0.069 Uiso 1 1 calc R
C105 C 0.3143(6) -0.3336(4) 0.3071(5) 0.057(3) Uani 1 1 d .
H10H H 0.3059 -0.3288 0.3425 0.068 Uiso 1 1 calc R
C106 C 0.2738(5) -0.3727(4) 0.1864(4) 0.048(2) Uani 1 1 d .
H10I H 0.2315 -0.3900 0.1787 0.057 Uiso 1 1 calc R
H10J H 0.2811 -0.3776 0.1508 0.057 Uiso 1 1 calc R
C107 C 0.3937(6) -0.3756(5) 0.2516(5) 0.067(3) Uani 1 1 d .
H10K H 0.4026 -0.3800 0.2168 0.080 Uiso 1 1 calc R
H10L H 0.4288 -0.3945 0.2855 0.080 Uiso 1 1 calc R
C108 C 0.3784(6) -0.3078(5) 0.3188(4) 0.062(3) Uani 1 1 d .
H10M H 0.4136 -0.3257 0.3535 0.074 Uiso 1 1 calc R
H10N H 0.3776 -0.2678 0.3277 0.074 Uiso 1 1 calc R
C109 C 0.2600(5) -0.3047(4) 0.2539(4) 0.044(2) Uani 1 1 d .
H10O H 0.2174 -0.3213 0.2462 0.053 Uiso 1 1 calc R
H10P H 0.2587 -0.2648 0.2630 0.053 Uiso 1 1 calc R
C110 C 0.3156(7) -0.3949(5) 0.2944(5) 0.071(4) Uani 1 1 d .
H11A H 0.2733 -0.4122 0.2870 0.085 Uiso 1 1 calc R
H11B H 0.3504 -0.4136 0.3288 0.085 Uiso 1 1 calc R
C111 C 0.3386(4) -0.2860(4) 0.2114(4) 0.040(2) Uani 1 1 d .
H11C H 0.3472 -0.2913 0.1766 0.048 Uiso 1 1 calc R
H11D H 0.3387 -0.2456 0.2189 0.048 Uiso 1 1 calc R
C112 C 0.0655(5) -0.3193(4) 0.0035(5) 0.056(3) Uani 1 1 d .
H11E H 0.0298 -0.2953 -0.0226 0.084 Uiso 1 1 calc R
H11F H 0.0480 -0.3491 0.0188 0.084 Uiso 1 1 calc R
H11G H 0.0874 -0.3355 -0.0187 0.084 Uiso 1 1 calc R
C113 C 0.3284(5) -0.1445(4) 0.1377(4) 0.044(2) Uani 1 1 d .
H11H H 0.3651 -0.1458 0.1274 0.066 Uiso 1 1 calc R
H11I H 0.2940 -0.1206 0.1095 0.066 Uiso 1 1 calc R
H11J H 0.3113 -0.1820 0.1362 0.066 Uiso 1 1 calc R
C114 C 0.4160(4) -0.1378(4) 0.2350(4) 0.044(2) Uani 1 1 d .
H11K H 0.4457 -0.1281 0.2174 0.053 Uiso 1 1 calc R
H11L H 0.4188 -0.1784 0.2424 0.053 Uiso 1 1 calc R
C115 C 0.4347(4) -0.1070(4) 0.2912(4) 0.042(2) Uani 1 1 d .
H11M H 0.4787 -0.1187 0.3204 0.051 Uiso 1 1 calc R
H11N H 0.4358 -0.0667 0.2842 0.051 Uiso 1 1 calc R
C116 C 0.4132(4) -0.1016(4) 0.3744(4) 0.043(2) Uani 1 1 d .
H11O H 0.4605 -0.1075 0.3938 0.064 Uiso 1 1 calc R
H11P H 0.3928 -0.1236 0.3944 0.064 Uiso 1 1 calc R
H11Q H 0.4037 -0.0622 0.3763 0.064 Uiso 1 1 calc R
C201 C 0.9438(10) 0.1792(9) 0.1221(8) 0.143(8) Uani 1 1 d DU
H20A H 0.9619 0.1495 0.1073 0.214 Uiso 1 1 calc R
H20B H 0.9706 0.2127 0.1290 0.214 Uiso 1 1 calc R
H20C H 0.8991 0.1873 0.0929 0.214 Uiso 1 1 calc R
O202 O 0.9435(6) 0.1629(5) 0.1732(6) 0.117(4) Uani 1 1 d DU
C203 C 0.9197(9) 0.1995(7) 0.1973(7) 0.115(6) Uani 1 1 d DU
H20D H 0.8756 0.2098 0.1674 0.138 Uiso 1 1 calc R
H20E H 0.9471 0.2333 0.2059 0.138 Uiso 1 1 calc R
C204 C 0.9146(9) 0.1843(7) 0.2514(9) 0.120(6) Uani 1 1 d DU
H20F H 0.9258 0.2183 0.2761 0.144 Uiso 1 1 calc R
H20G H 0.8678 0.1773 0.2394 0.144 Uiso 1 1 calc R
O205 O 0.9450(7) 0.1452(7) 0.2855(6) 0.156(5) Uani 1 1 d DU
C206 C 0.9344(9) 0.1315(9) 0.3348(8) 0.135(7) Uani 1 1 d DU
H20H H 0.9607 0.0990 0.3546 0.202 Uiso 1 1 calc R
H20I H 0.8881 0.1231 0.3219 0.202 Uiso 1 1 calc R
H20J H 0.9470 0.1630 0.3623 0.202 Uiso 1 1 calc R
C301 C 0.9110(13) 0.9847(11) 0.2342(11) 0.194(11) Uani 1 1 d DU
H30C H 0.8838 0.9974 0.2529 0.290 Uiso 1 1 calc R
H30D H 0.9566 0.9946 0.2592 0.290 Uiso 1 1 calc R
H30E H 0.9072 0.9443 0.2292 0.290 Uiso 1 1 calc R
O302 O 0.891(2) 1.0087(18) 0.1819(15) 0.44(3) Uani 1 1 d DU
C303 C 0.9254(16) 0.9901(15) 0.1546(15) 0.245(16) Uani 1 1 d DU
H30F H 0.9193 0.9494 0.1504 0.294 Uiso 1 1 calc R
H30G H 0.9721 0.9969 0.1808 0.294 Uiso 1 1 calc R
C304 C 0.911(2) 1.013(2) 0.0959(18) 0.39(3) Uani 1 1 d DU
H30H H 0.9373 1.0476 0.1078 0.466 Uiso 1 1 calc R
H30I H 0.9375 0.9877 0.0842 0.466 Uiso 1 1 calc R
O305 O 0.870(2) 1.0268(18) 0.0474(16) 0.45(2) Uani 1 1 d DU
C306 C 0.847(3) 1.082(2) 0.033(2) 0.49(4) Uani 1 1 d DU
H30J H 0.8125 1.0831 -0.0071 0.729 Uiso 1 1 calc R
H30K H 0.8835 1.1056 0.0364 0.729 Uiso 1 1 calc R
H30L H 0.8306 1.0948 0.0607 0.729 Uiso 1 1 calc R
C401 C 0.4601(14) 0.2417(10) 0.6095(13) 0.230(14) Uani 1 1 d DU
H40C H 0.5029 0.2438 0.6093 0.344 Uiso 1 1 calc R
H40D H 0.4600 0.2655 0.6410 0.344 Uiso 1 1 calc R
H40E H 0.4264 0.2544 0.5714 0.344 Uiso 1 1 calc R
O402 O 0.4478(6) 0.1884(6) 0.6191(6) 0.134(4) Uani 1 1 d DU
C403 C 0.3879(11) 0.1910(11) 0.6169(12) 0.205(12) Uani 1 1 d DU
H40F H 0.3543 0.1901 0.5754 0.246 Uiso 1 1 calc R
H40G H 0.3829 0.2259 0.6352 0.246 Uiso 1 1 calc R
C404 C 0.3801(8) 0.1405(7) 0.6507(8) 0.103(5) Uani 1 1 d DU
H40H H 0.3339 0.1384 0.6435 0.124 Uiso 1 1 calc R
H40I H 0.3896 0.1065 0.6338 0.124 Uiso 1 1 calc R
O405 O 0.4157(9) 0.1402(8) 0.7061(8) 0.198(7) Uani 1 1 d DU
C406 C 0.4127(11) 0.0964(8) 0.7419(10) 0.145(8) Uani 1 1 d DU
H40J H 0.4459 0.1022 0.7825 0.217 Uiso 1 1 calc R
H40K H 0.4208 0.0611 0.7271 0.217 Uiso 1 1 calc R
H40L H 0.3694 0.0957 0.7411 0.217 Uiso 1 1 calc R
C501 C 0.307(3) 0.4194(19) 0.337(2) 0.191(13) Uani 0.50 1 d PDU
H50C H 0.3007 0.4162 0.2964 0.229 Uiso 0.50 1 calc PR
H50D H 0.2841 0.3886 0.3458 0.229 Uiso 0.50 1 calc PR
H50E H 0.3532 0.4179 0.3641 0.229 Uiso 0.50 1 calc PR
O502 O 0.2820(18) 0.4671(14) 0.3439(14) 0.189(10) Uani 0.50 1 d PDU
C503 C 0.290(3) 0.4723(17) 0.3993(19) 0.199(10) Uani 0.50 1 d PDU
H50F H 0.3211 0.4430 0.4228 0.238 Uiso 0.50 1 calc PR
H50G H 0.2476 0.4632 0.3991 0.238 Uiso 0.50 1 calc PR
C504 C 0.313(2) 0.5247(19) 0.432(2) 0.207(10) Uani 0.50 1 d PDU
H50H H 0.3366 0.5063 0.4710 0.249 Uiso 0.50 1 calc PR
H50I H 0.3469 0.5313 0.4191 0.249 Uiso 0.50 1 calc PR
O505 O 0.3164(18) 0.5714(16) 0.4532(17) 0.216(10) Uani 0.50 1 d PDU
C506 C 0.257(2) 0.600(2) 0.434(2) 0.206(14) Uani 0.50 1 d PDU
H50J H 0.2641 0.6362 0.4539 0.247 Uiso 0.50 1 calc PR
H50K H 0.2259 0.5784 0.4425 0.247 Uiso 0.50 1 calc PR
H50L H 0.2386 0.6064 0.3910 0.247 Uiso 0.50 1 calc PR

loop_
_atom_site_aniso_label
_atom_site_aniso_U_11
_atom_site_aniso_U_22
_atom_site_aniso_U_33
_atom_site_aniso_U_23
_atom_site_aniso_U_13
_atom_site_aniso_U_12
U1 0.01521(13) 0.03040(16) 0.02388(15) 0.00118(12) 0.00685(11) 0.00347(12)
S1 0.0311(11) 0.0268(10) 0.0288(10) -0.0043(8) 0.0127(9) 0.0021(8)
O1 0.016(3) 0.033(3) 0.031(3) 0.007(2) 0.009(2) 0.003(2)
O2 0.016(3) 0.042(3) 0.026(3) -0.001(2) 0.009(2) 0.001(2)
O3 0.019(3) 0.036(3) 0.030(3) -0.010(3) 0.009(2) 0.001(2)
O4 0.021(3) 0.035(3) 0.024(3) -0.006(2) 0.004(2) 0.003(2)
O5 0.018(3) 0.035(3) 0.037(3) -0.003(3) 0.008(2) 0.002(2)
N1 0.016(3) 0.032(4) 0.027(3) 0.004(3) 0.010(3) 0.001(3)
C1 0.018(4) 0.039(5) 0.034(4) 0.001(4) 0.014(3) 0.003(4)
C2 0.024(4) 0.036(5) 0.027(4) 0.003(4) 0.012(3) 0.005(3)
C3 0.018(4) 0.034(4) 0.021(4) 0.001(3) 0.008(3) 0.004(3)
C4 0.023(4) 0.038(5) 0.024(4) 0.003(4) 0.012(3) 0.002(4)
C5 0.028(4) 0.045(5) 0.030(5) 0.010(4) 0.010(4) -0.003(4)
C6 0.021(4) 0.057(6) 0.037(5) 0.010(4) 0.011(4) 0.000(4)
C7 0.016(4) 0.045(5) 0.028(4) 0.003(4) 0.007(3) 0.005(4)
C8 0.017(4) 0.035(5) 0.033(4) 0.003(4) 0.012(3) 0.011(3)
C9 0.023(4) 0.033(4) 0.024(4) 0.000(3) 0.012(3) 0.004(3)
C10 0.015(4) 0.029(4) 0.023(4) 0.001(3) 0.006(3) 0.004(3)
C11 0.021(4) 0.021(4) 0.028(4) -0.001(3) 0.010(3) 0.000(3)
C12 0.022(4) 0.020(4) 0.032(4) 0.001(3) 0.013(3) -0.001(3)
C13 0.025(4) 0.025(4) 0.024(4) 0.002(3) 0.008(3) 0.003(3)
C14 0.017(4) 0.032(4) 0.031(4) 0.001(4) 0.010(3) 0.003(3)
C15 0.017(4) 0.043(5) 0.040(5) -0.006(4) 0.009(4) 0.000(4)
C16 0.031(5) 0.044(6) 0.060(6) -0.010(5) 0.022(5) -0.002(4)
C17 0.034(5) 0.032(5) 0.050(6) -0.011(4) 0.011(4) 0.001(4)
C18 0.032(5) 0.041(5) 0.061(6) -0.015(5) 0.022(5) -0.004(4)
C19 0.058(5) 0.056(5) 0.117(7) -0.014(5) 0.036(5) -0.001(5)
C20 0.058(5) 0.059(5) 0.123(6) -0.011(5) 0.034(5) -0.008(4)
C21 0.045(5) 0.055(5) 0.108(6) -0.009(5) 0.034(5) 0.001(4)
C22 0.020(4) 0.076(7) 0.006(3) 0.004(4) 0.003(3) -0.007(4)
C23 0.032(5) 0.063(7) 0.062(7) 0.041(6) 0.015(5) 0.004(5)
C24 0.075(8) 0.079(8) 0.051(6) 0.035(6) 0.050(6) 0.056(7)
C25 0.040(6) 0.054(7) 0.057(7) -0.015(6) -0.006(5) 0.008(5)
C26 0.037(5) 0.060(7) 0.049(6) 0.035(5) 0.017(5) 0.009(5)
C27 0.054(6) 0.039(6) 0.051(6) 0.000(5) 0.000(5) 0.015(5)
C28 0.032(5) 0.066(8) 0.090(9) 0.042(7) 0.013(6) 0.008(5)
C29 0.039(6) 0.052(6) 0.049(6) -0.010(5) -0.006(5) 0.020(5)
C30 0.056(7) 0.091(9) 0.033(5) 0.021(6) 0.019(5) 0.037(6)
C31 0.050(6) 0.074(7) 0.041(5) 0.025(5) 0.028(5) 0.047(6)
C32 0.030(5) 0.080(8) 0.074(8) 0.036(7) 0.011(5) -0.011(5)
C33 0.018(4) 0.025(4) 0.029(4) -0.004(3) 0.012(3) 0.000(3)
C34 0.022(4) 0.034(5) 0.042(5) -0.005(4) 0.011(4) -0.009(4)
C35 0.028(4) 0.029(5) 0.048(5) 0.006(4) 0.018(4) 0.008(4)
C36 0.028(5) 0.064(7) 0.037(5) 0.004(5) 0.020(4) 0.007(4)
C37 0.024(4) 0.028(4) 0.035(5) -0.005(4) 0.013(4) -0.002(3)
C38 0.020(4) 0.050(5) 0.040(5) 0.008(4) 0.018(4) 0.006(4)
C39 0.029(5) 0.053(6) 0.059(6) -0.020(5) 0.025(5) -0.002(4)
C40 0.025(4) 0.050(6) 0.033(5) 0.001(4) 0.016(4) 0.002(4)
C41 0.025(4) 0.048(6) 0.057(6) 0.008(5) 0.022(4) -0.003(4)
C42 0.021(4) 0.028(4) 0.038(5) -0.001(4) 0.010(3) 0.000(3)
C43 0.022(4) 0.043(5) 0.026(4) 0.004(4) 0.007(3) 0.003(4)
C44 0.029(4) 0.036(5) 0.042(5) -0.008(4) 0.012(4) 0.005(4)
C45 0.056(6) 0.041(6) 0.052(6) -0.012(5) 0.027(5) 0.006(5)
C46 0.072(8) 0.053(7) 0.051(6) -0.003(5) 0.037(6) -0.003(6)
C47 0.052(6) 0.065(7) 0.036(5) -0.015(5) 0.018(5) 0.004(5)
C48 0.047(6) 0.058(7) 0.041(6) -0.018(5) 0.014(5) 0.000(5)
C49 0.050(6) 0.048(6) 0.046(6) -0.014(5) 0.017(5) -0.003(5)
C50 0.026(5) 0.046(6) 0.054(6) -0.012(5) 0.007(4) 0.002(4)
C51 0.057(7) 0.061(7) 0.048(6) 0.006(5) 0.027(5) 0.012(6)
C52 0.064(7) 0.060(7) 0.040(6) 0.009(5) 0.014(5) 0.019(6)
C53 0.046(6) 0.057(7) 0.045(6) -0.010(5) 0.015(5) 0.005(5)
C54 0.084(9) 0.086(9) 0.203(13) -0.009(10) 0.046(9) -0.026(8)
C55 0.040(5) 0.034(5) 0.027(4) -0.002(4) 0.008(4) 0.002(4)
C56 0.023(4) 0.047(6) 0.038(5) -0.003(4) 0.010(4) 0.006(4)
C57 0.015(4) 0.063(6) 0.039(5) -0.004(5) 0.008(4) 0.003(4)
C58 0.043(5) 0.039(5) 0.046(5) -0.018(4) 0.024(4) -0.009(4)
U2 0.01545(13) 0.02637(15) 0.02041(14) 0.00216(12) 0.00548(11) 0.00044(11)
O6 0.015(2) 0.031(3) 0.023(3) 0.002(2) 0.005(2) -0.002(2)
O7 0.019(3) 0.026(3) 0.025(3) 0.003(2) 0.009(2) 0.006(2)
O8 0.019(3) 0.027(3) 0.035(3) 0.000(2) 0.012(2) 0.005(2)
O9 0.030(3) 0.037(3) 0.039(3) 0.000(3) 0.020(3) 0.007(3)
O10 0.023(3) 0.041(3) 0.030(3) -0.002(3) 0.010(2) -0.001(2)
N2 0.019(3) 0.030(4) 0.025(3) 0.004(3) 0.008(3) -0.003(3)
C59 0.016(4) 0.036(5) 0.021(4) -0.001(3) 0.004(3) -0.006(3)
C60 0.019(4) 0.028(4) 0.024(4) 0.000(3) 0.005(3) -0.006(3)
C61 0.019(4) 0.021(4) 0.027(4) 0.000(3) 0.009(3) -0.007(3)
C62 0.023(4) 0.022(4) 0.023(4) -0.003(3) 0.006(3) -0.003(3)
C63 0.029(4) 0.031(4) 0.025(4) -0.003(3) 0.014(3) -0.003(4)
C64 0.019(4) 0.036(5) 0.028(4) -0.001(4) 0.010(3) -0.004(3)
C65 0.021(4) 0.033(5) 0.025(4) -0.005(4) 0.003(3) -0.005(3)
C66 0.019(4) 0.039(5) 0.025(4) 0.002(4) 0.008(3) 0.008(3)
C67 0.024(4) 0.026(4) 0.021(4) -0.002(3) 0.010(3) 0.002(3)
C68 0.019(4) 0.023(4) 0.021(4) -0.003(3) 0.006(3) 0.004(3)
C69 0.026(4) 0.026(4) 0.014(3) -0.004(3) 0.008(3) 0.002(3)
C70 0.031(4) 0.025(4) 0.023(4) 0.003(3) 0.004(3) 0.000(3)
C71 0.027(4) 0.033(5) 0.028(4) 0.000(4) 0.005(3) 0.003(4)
C72 0.016(4) 0.036(5) 0.030(4) -0.002(4) 0.005(3) 0.004(3)
C73 0.029(4) 0.030(4) 0.020(4) -0.001(3) 0.007(3) 0.000(3)
C74 0.028(4) 0.032(4) 0.027(4) 0.003(4) 0.014(3) 0.000(4)
C75 0.021(4) 0.036(5) 0.027(4) -0.003(4) 0.008(3) 0.001(3)
C76 0.028(4) 0.029(4) 0.029(4) -0.001(3) 0.014(4) -0.001(3)
C77 0.046(5) 0.022(4) 0.038(5) -0.006(4) 0.023(4) -0.001(4)
C78 0.040(5) 0.033(5) 0.029(4) -0.006(4) 0.016(4) -0.003(4)
C79 0.037(5) 0.034(5) 0.026(4) -0.001(4) 0.015(4) 0.005(4)
C80 0.019(4) 0.026(4) 0.025(4) -0.003(3) 0.009(3) -0.001(3)
C81 0.041(5) 0.050(6) 0.019(4) 0.000(4) 0.013(4) -0.001(4)
C82 0.034(5) 0.032(5) 0.034(5) 0.003(4) 0.007(4) 0.010(4)
C83 0.026(4) 0.033(5) 0.030(4) 0.000(4) 0.000(3) -0.002(4)
C84 0.031(5) 0.039(5) 0.033(5) -0.001(4) 0.012(4) -0.003(4)
C85 0.035(5) 0.042(5) 0.028(4) 0.010(4) 0.003(4) 0.003(4)
C86 0.025(4) 0.046(5) 0.036(5) 0.007(4) 0.008(4) 0.007(4)
C87 0.033(4) 0.024(4) 0.027(4) -0.002(3) 0.007(4) 0.000(3)
C88 0.038(5) 0.046(6) 0.020(4) -0.005(4) -0.001(4) 0.009(4)
C89 0.033(4) 0.028(4) 0.023(4) 0.008(3) 0.011(3) 0.004(4)
C90 0.023(4) 0.075(7) 0.040(5) -0.003(5) 0.012(4) -0.003(5)
C91 0.022(4) 0.060(5) 0.008(3) 0.007(3) 0.004(3) 0.002(4)
C92 0.034(5) 0.038(5) 0.035(5) 0.015(4) 0.009(4) 0.000(4)
C93 0.027(4) 0.046(5) 0.026(4) -0.001(4) 0.003(3) -0.002(4)
C94 0.035(5) 0.043(5) 0.044(5) 0.004(4) 0.026(4) 0.005(4)
C95 0.028(4) 0.033(5) 0.027(4) 0.018(4) 0.005(3) 0.000(4)
C96 0.030(5) 0.035(5) 0.044(5) 0.001(4) 0.011(4) -0.003(4)
C97 0.020(4) 0.049(6) 0.037(5) 0.014(4) 0.010(4) 0.004(4)
C98 0.033(4) 0.028(4) 0.028(4) -0.006(4) 0.016(4) -0.002(4)
C99 0.030(5) 0.059(6) 0.039(5) 0.011(5) 0.020(4) -0.004(4)
C100 0.028(4) 0.031(4) 0.023(4) -0.002(3) 0.009(3) 0.002(3)
C101 0.026(5) 0.045(6) 0.053(6) 0.019(5) 0.004(4) 0.003(4)
C102 0.034(5) 0.033(5) 0.036(5) 0.006(4) 0.017(4) 0.009(4)
C103 0.079(8) 0.045(6) 0.057(7) 0.009(5) 0.025(6) 0.029(6)
C104 0.040(6) 0.065(7) 0.056(7) 0.010(6) 0.011(5) 0.026(5)
C105 0.079(8) 0.053(7) 0.042(6) 0.018(5) 0.030(6) 0.035(6)
C106 0.055(6) 0.040(6) 0.050(6) 0.006(5) 0.025(5) 0.017(5)
C107 0.061(8) 0.071(8) 0.062(7) 0.012(6) 0.021(6) 0.037(6)
C108 0.070(8) 0.062(7) 0.034(5) 0.008(5) 0.006(5) 0.032(6)
C109 0.044(5) 0.046(6) 0.049(6) 0.011(5) 0.026(5) 0.014(5)
C110 0.096(10) 0.058(7) 0.068(8) 0.037(6) 0.045(7) 0.031(7)
C111 0.031(5) 0.046(6) 0.043(5) -0.003(4) 0.015(4) 0.007(4)
C112 0.060(7) 0.050(6) 0.047(6) -0.014(5) 0.014(5) -0.006(5)
C113 0.055(6) 0.044(6) 0.049(6) -0.002(5) 0.038(5) 0.001(5)
C114 0.030(5) 0.053(6) 0.060(6) 0.000(5) 0.030(5) 0.007(4)
C115 0.019(4) 0.064(7) 0.042(5) 0.004(5) 0.012(4) -0.003(4)
C116 0.028(5) 0.059(6) 0.035(5) -0.002(5) 0.009(4) 0.001(4)
C201 0.135(14) 0.151(15) 0.128(13) 0.046(12) 0.044(11) -0.019(12)
O202 0.105(7) 0.120(7) 0.132(7) 0.050(6) 0.058(6) 0.033(6)
C203 0.124(9) 0.076(8) 0.105(9) -0.012(7) 0.013(7) 0.025(7)
C204 0.112(9) 0.096(9) 0.165(11) -0.008(8) 0.074(8) 0.009(7)
O205 0.158(9) 0.180(9) 0.127(8) 0.001(7) 0.061(7) 0.078(7)
C206 0.096(11) 0.202(16) 0.127(13) -0.014(12) 0.069(10) 0.018(11)
C301 0.197(18) 0.155(16) 0.187(17) 0.070(14) 0.047(14) 0.013(14)
O302 0.44(3) 0.44(3) 0.45(3) -0.003(10) 0.194(14) 0.002(10)
C303 0.245(18) 0.242(18) 0.249(18) 0.003(10) 0.110(11) -0.006(10)
C304 0.39(3) 0.39(3) 0.39(3) 0.000(10) 0.169(16) 0.000(10)
O305 0.45(3) 0.46(3) 0.46(3) 0.002(10) 0.197(14) -0.006(10)
C306 0.48(5) 0.47(5) 0.49(5) -0.01(2) 0.20(3) 0.00(2)
C401 0.25(2) 0.166(18) 0.21(2) -0.003(16) 0.049(15) 0.030(16)
O402 0.107(7) 0.140(8) 0.143(8) 0.011(7) 0.043(6) 0.006(7)
C403 0.180(14) 0.222(15) 0.228(15) 0.005(10) 0.103(10) 0.020(9)
C404 0.075(8) 0.104(9) 0.123(9) -0.029(7) 0.037(7) 0.004(7)
O405 0.172(10) 0.233(11) 0.197(11) -0.015(9) 0.088(8) 0.012(8)
C406 0.188(16) 0.095(11) 0.194(16) -0.003(11) 0.122(13) -0.030(11)
C501 0.200(18) 0.186(18) 0.180(17) -0.018(14) 0.077(13) -0.008(14)
O502 0.194(11) 0.189(12) 0.189(11) 0.001(8) 0.090(8) 0.001(7)
C503 0.202(11) 0.197(11) 0.198(11) 0.003(7) 0.090(7) 0.000(7)
C504 0.215(11) 0.205(12) 0.203(11) 0.005(7) 0.094(7) 0.000(7)
O505 0.224(12) 0.214(12) 0.212(12) 0.007(8) 0.097(8) 0.001(8)
C506 0.212(18) 0.207(18) 0.205(18) 0.014(14) 0.096(14) 0.003(14)

loop_
_atom_type_symbol
_atom_type_description
_atom_type_scat_dispersion_real
_atom_type_scat_dispersion_imag
_atom_type_scat_source
C C 0.0033 0.0016 'International Tables Vol C Tables 4.2.6.8 and 6.1.1.4'
H H 0.0000 0.0000 'International Tables Vol C Tables 4.2.6.8 and 6.1.1.4'
N N 0.0061 0.0033 'International Tables Vol C Tables 4.2.6.8 and 6.1.1.4'
O O 0.0106 0.0060 'International Tables Vol C Tables 4.2.6.8 and 6.1.1.4'
S S 0.1246 0.1234 'International Tables Vol C Tables 4.2.6.8 and 6.1.1.4'
U U -9.6767 9.6646 'International Tables Vol C Tables 4.2.6.8 and 6.1.1.4'

loop_
_geom_angle_atom_site_label_1
_geom_angle_atom_site_label_2
_geom_angle_atom_site_label_3
_geom_angle
O1 U1 O3 85.1(2)
O1 U1 O2 151.52(19)
O3 U1 O2 82.8(2)
O1 U1 N1 75.69(19)
O3 U1 N1 77.0(2)
O2 U1 N1 76.52(19)
O1 U1 O4 75.22(18)
O3 U1 O4 94.20(18)
O2 U1 O4 131.25(18)
N1 U1 O4 150.20(19)
O1 U1 O5 134.19(18)
O3 U1 O5 106.28(18)
O2 U1 O5 74.13(18)
N1 U1 O5 149.72(19)
O4 U1 O5 60.03(17)
O1 U1 S1 93.04(15)
O3 U1 S1 165.65(14)
O2 U1 S1 92.40(15)
N1 U1 S1 88.73(15)
O4 U1 S1 99.08(12)
O5 U1 S1 85.22(13)
U2 S1 U1 173.54(9)
C3 O1 U1 143.2(5)
C10 O2 U1 142.3(5)
C17 O3 U1 137.3(5)
C55 O4 C56 112.4(6)
C55 O4 U1 113.7(5)
C56 O4 U1 112.4(5)
C58 O5 C57 112.0(7)
C58 O5 U1 119.5(5)
C57 O5 U1 122.4(5)
C15 N1 C1 111.3(6)
C15 N1 C8 109.8(6)
C1 N1 C8 106.2(6)
C15 N1 U1 116.4(4)
C1 N1 U1 106.9(4)
C8 N1 U1 105.7(4)
C2 C1 N1 115.8(7)
C2 C1 H1A 108.3
N1 C1 H1A 108.3
C2 C1 H1B 108.3
N1 C1 H1B 108.3
H1A C1 H1B 107.4
C7 C2 C3 120.4(8)
C7 C2 C1 119.7(7)
C3 C2 C1 119.9(7)
O1 C3 C2 116.8(7)
O1 C3 C4 123.0(7)
C2 C3 C4 120.2(7)
C5 C4 C3 116.6(7)
C5 C4 C22 118.9(7)
C3 C4 C22 124.5(7)
C6 C5 C4 124.0(8)
C6 C5 H5A 118.0
C4 C5 H5A 118.0
C7 C6 C5 117.8(8)
C7 C6 C32 122.7(8)
C5 C6 C32 119.5(8)
C6 C7 C2 120.9(7)
C6 C7 H7A 119.5
C2 C7 H7A 119.5
C9 C8 N1 115.3(6)
C9 C8 H8A 108.5
N1 C8 H8A 108.5
C9 C8 H8B 108.5
N1 C8 H8B 108.5
H8A C8 H8B 107.5
C14 C9 C10 119.2(7)
C14 C9 C8 120.1(7)
C10 C9 C8 120.7(7)
O2 C10 C11 123.7(6)
O2 C10 C9 116.4(7)
C11 C10 C9 119.9(7)
C12 C11 C10 117.5(7)
C12 C11 C33 120.8(7)
C10 C11 C33 121.7(6)
C11 C12 C13 124.0(7)
C11 C12 H12A 118.0
C13 C12 H12A 118.0
C14 C13 C12 116.9(7)
C14 C13 C43 121.3(7)
C12 C13 C43 121.7(7)
C13 C14 C9 122.4(7)
C13 C14 H14A 118.8
C9 C14 H14A 118.8
C16 C15 N1 120.7(7)
C16 C15 H15A 107.1
N1 C15 H15A 107.1
C16 C15 H15B 107.1
N1 C15 H15B 107.1
H15A C15 H15B 106.8
C21 C16 C17 119.4(9)
C21 C16 C15 118.8(9)
C17 C16 C15 120.9(8)
O3 C17 C16 118.5(8)
O3 C17 C18 122.7(8)
C16 C17 C18 118.7(8)
C17 C18 C19 118.2(9)
C17 C18 C44 123.2(8)
C19 C18 C44 118.5(9)
C20 C19 C18 121.7(11)
C20 C19 H19A 119.1
C18 C19 H19A 119.1
C21 C20 C19 118.7(12)
C21 C20 C54 120.2(13)
C19 C20 C54 120.8(13)
C20 C21 C16 121.9(11)
C20 C21 H21A 119.1
C16 C21 H21A 119.1
C31 C22 C26 108.4(9)
C31 C22 C29 110.3(8)
C26 C22 C29 107.5(8)
C31 C22 C4 110.5(6)
C26 C22 C4 112.1(7)
C29 C22 C4 108.0(8)
C30 C23 C27 109.8(9)
C30 C23 C26 110.6(10)
C27 C23 C26 109.6(9)
C30 C23 H23A 108.9
C27 C23 H23A 108.9
C26 C23 H23A 108.9
C28 C24 C27 109.9(8)
C28 C24 C31 108.7(9)
C27 C24 C31 109.3(10)
C28 C24 H24A 109.6
C27 C24 H24A 109.6
C31 C24 H24A 109.6
C30 C25 C28 109.5(9)
C30 C25 C29 110.4(10)
C28 C25 C29 108.3(10)
C30 C25 H25A 109.5
C28 C25 H25A 109.5
C29 C25 H25A 109.5
C23 C26 C22 110.7(8)
C23 C26 H26A 109.5
C22 C26 H26A 109.5
C23 C26 H26B 109.5
C22 C26 H26B 109.5
H26A C26 H26B 108.1
C23 C27 C24 108.2(8)
C23 C27 H27A 110.1
C24 C27 H27A 110.1
C23 C27 H27B 110.1
C24 C27 H27B 110.1
H27A C27 H27B 108.4
C25 C28 C24 109.9(9)
C25 C28 H28A 109.7
C24 C28 H28A 109.7
C25 C28 H28B 109.7
C24 C28 H28B 109.7
H28A C28 H28B 108.2
C22 C29 C25 109.2(8)
C22 C29 H29A 109.8
C25 C29 H29A 109.8
C22 C29 H29B 109.8
C25 C29 H29B 109.8
H29A C29 H29B 108.3
C25 C30 C23 110.3(8)
C25 C30 H30A 109.6
C23 C30 H30A 109.6
C25 C30 H30B 109.6
C23 C30 H30B 109.6
H30A C30 H30B 108.1
C22 C31 C24 109.7(7)
C22 C31 H31A 109.7
C24 C31 H31A 109.7
C22 C31 H31B 109.7
C24 C31 H31B 109.7
H31A C31 H31B 108.2
C6 C32 H32A 109.5
C6 C32 H32B 109.5
H32A C32 H32B 109.5
C6 C32 H32C 109.5
H32A C32 H32C 109.5
H32B C32 H32C 109.5
C42 C33 C37 110.2(6)
C42 C33 C11 110.9(6)
C37 C33 C11 108.7(6)
C42 C33 C40 107.2(7)
C37 C33 C40 107.4(7)
C11 C33 C40 112.4(6)
C41 C34 C38 110.2(7)
C41 C34 C37 109.3(7)
C38 C34 C37 109.7(7)
C41 C34 H34A 109.2
C38 C34 H34A 109.2
C37 C34 H34A 109.2
C38 C35 C39 109.1(7)
C38 C35 C42 109.2(7)
C39 C35 C42 109.6(7)
C38 C35 H35A 109.6
C39 C35 H35A 109.6
C42 C35 H35A 109.6
C39 C36 C41 109.5(8)
C39 C36 C40 109.7(8)
C41 C36 C40 109.7(7)
C39 C36 H36A 109.3
C41 C36 H36A 109.3
C40 C36 H36A 109.3
C34 C37 C33 110.5(6)
C34 C37 H37A 109.6
C33 C37 H37A 109.6
C34 C37 H37B 109.6
C33 C37 H37B 109.6
H37A C37 H37B 108.1
C34 C38 C35 109.4(7)
C34 C38 H38A 109.8
C35 C38 H38A 109.8
C34 C38 H38B 109.8
C35 C38 H38B 109.8
H38A C38 H38B 108.3
C36 C39 C35 109.6(7)
C36 C39 H39A 109.8
C35 C39 H39A 109.8
C36 C39 H39B 109.8
C35 C39 H39B 109.8
H39A C39 H39B 108.2
C33 C40 C36 110.2(7)
C33 C40 H40A 109.6
C36 C40 H40A 109.6
C33 C40 H40B 109.6
C36 C40 H40B 109.6
H40A C40 H40B 108.1
C36 C41 C34 109.3(7)
C36 C41 H41A 109.8
C34 C41 H41A 109.8
C36 C41 H41B 109.8
C34 C41 H41B 109.8
H41A C41 H41B 108.3
C33 C42 C35 110.6(7)
C33 C42 H42A 109.5
C35 C42 H42A 109.5
C33 C42 H42B 109.5
C35 C42 H42B 109.5
H42A C42 H42B 108.1
C13 C43 H43A 109.5
C13 C43 H43B 109.5
H43A C43 H43B 109.5
C13 C43 H43C 109.5
H43A C43 H43C 109.5
H43B C43 H43C 109.5
C51 C44 C53 110.6(8)
C51 C44 C48 107.2(8)
C53 C44 C48 106.7(8)
C51 C44 C18 112.2(8)
C53 C44 C18 108.3(8)
C48 C44 C18 111.8(8)
C52 C45 C49 110.7(9)
C52 C45 C48 106.7(8)
C49 C45 C48 107.3(9)
C52 C45 H45A 110.7
C49 C45 H45A 110.7
C48 C45 H45A 110.7
C49 C46 C50 109.5(9)
C49 C46 C53 106.5(9)
C50 C46 C53 107.5(8)
C49 C46 H46A 111.1
C50 C46 H46A 111.1
C53 C46 H46A 111.1
C50 C47 C52 110.2(8)
C50 C47 C51 107.0(8)
C52 C47 C51 105.5(9)
C50 C47 H47A 111.3
C52 C47 H47A 111.3
C51 C47 H47A 111.3
C44 C48 C45 111.0(8)
C44 C48 H48A 109.4
C45 C48 H48A 109.4
C44 C48 H48B 109.4
C45 C48 H48B 109.4
H48A C48 H48B 108.0
C45 C49 C46 113.3(9)
C45 C49 H49A 108.9
C46 C49 H49A 108.9
C45 C49 H49B 108.9
C46 C49 H49B 108.9
H49A C49 H49B 107.7
C47 C50 C46 112.4(8)
C47 C50 H50A 109.1
C46 C50 H50A 109.1
C47 C50 H50B 109.1
C46 C50 H50B 109.1
H50A C50 H50B 107.9
C44 C51 C47 112.7(8)
C44 C51 H51A 109.0
C47 C51 H51A 109.0
C44 C51 H51B 109.0
C47 C51 H51B 109.0
H51A C51 H51B 107.8
C45 C52 C47 113.0(9)
C45 C52 H52A 109.0
C47 C52 H52A 109.0
C45 C52 H52B 109.0
C47 C52 H52B 109.0
H52A C52 H52B 107.8
C44 C53 C46 111.8(8)
C44 C53 H53A 109.3
C46 C53 H53A 109.3
C44 C53 H53B 109.3
C46 C53 H53B 109.3
H53A C53 H53B 107.9
C20 C54 H54A 109.5
C20 C54 H54B 109.5
H54A C54 H54B 109.5
C20 C54 H54C 109.5
H54A C54 H54C 109.5
H54B C54 H54C 109.5
O4 C55 H55A 109.5
O4 C55 H55B 109.5
H55A C55 H55B 109.5
O4 C55 H55C 109.5
H55A C55 H55C 109.5
H55B C55 H55C 109.5
O4 C56 C57 110.5(7)
O4 C56 H56A 109.6
C57 C56 H56A 109.6
O4 C56 H56B 109.6
C57 C56 H56B 109.6
H56A C56 H56B 108.1
O5 C57 C56 107.4(7)
O5 C57 H57A 110.2
C56 C57 H57A 110.2
O5 C57 H57B 110.2
C56 C57 H57B 110.2
H57A C57 H57B 108.5
O5 C58 H58A 109.5
O5 C58 H58B 109.5
H58A C58 H58B 109.5
O5 C58 H58C 109.5
H58A C58 H58C 109.5
H58B C58 H58C 109.5
O7 U2 O6 144.94(18)
O7 U2 O8 102.4(2)
O6 U2 O8 83.5(2)
O7 U2 N2 71.52(19)
O6 U2 N2 78.26(19)
O8 U2 N2 70.8(2)
O7 U2 O10 115.07(18)
O6 U2 O10 97.08(18)
O8 U2 O10 101.34(18)
N2 U2 O10 171.12(19)
O7 U2 O9 72.58(18)
O6 U2 O9 139.55(18)
O8 U2 O9 69.73(18)
N2 U2 O9 117.90(19)
O10 U2 O9 61.12(17)
O7 U2 S1 82.11(14)
O6 U2 S1 86.18(15)
O8 U2 S1 167.44(14)
N2 U2 S1 100.11(15)
O10 U2 S1 87.01(13)
O9 U2 S1 122.79(13)
C61 O6 U2 136.0(5)
C68 O7 U2 143.1(5)
C75 O8 U2 146.7(5)
C113 O9 C114 113.2(7)
C113 O9 U2 119.2(5)
C114 O9 U2 118.0(5)
C116 O10 C115 109.8(6)
C116 O10 U2 121.8(5)
C115 O10 U2 118.9(5)
C66 N2 C59 109.7(6)
C66 N2 C73 108.7(6)
C59 N2 C73 108.8(6)
C66 N2 U2 107.6(4)
C59 N2 U2 111.9(4)
C73 N2 U2 110.2(4)
N2 C59 C60 117.4(6)
N2 C59 H59A 107.9
C60 C59 H59A 107.9
N2 C59 H59B 107.9
C60 C59 H59B 107.9
H59A C59 H59B 107.2
C65 C60 C61 120.1(7)
C65 C60 C59 119.5(6)
C61 C60 C59 119.8(7)
O6 C61 C60 117.9(7)
O6 C61 C62 122.9(6)
C60 C61 C62 119.1(7)
C63 C62 C61 117.0(7)
C63 C62 C80 120.3(7)
C61 C62 C80 122.6(7)
C64 C63 C62 124.0(7)
C64 C63 H63A 118.0
C62 C63 H63A 118.0
C65 C64 C63 117.2(7)
C65 C64 C90 122.5(7)
C63 C64 C90 120.4(7)
C64 C65 C60 122.1(7)
C64 C65 H65A 118.9
C60 C65 H65A 118.9
N2 C66 C67 115.7(6)
N2 C66 H66A 108.4
C67 C66 H66A 108.4
N2 C66 H66B 108.4
C67 C66 H66B 108.4
H66A C66 H66B 107.4
C72 C67 C68 120.4(7)
C72 C67 C66 117.3(7)
C68 C67 C66 122.2(7)
O7 C68 C67 118.9(7)
O7 C68 C69 121.6(6)
C67 C68 C69 119.6(7)
C70 C69 C68 116.8(7)
C70 C69 C91 120.3(7)
C68 C69 C91 122.9(7)
C71 C70 C69 123.6(8)
C71 C70 H70A 118.2
C69 C70 H70A 118.2
C70 C71 C72 118.4(7)
C70 C71 C101 120.5(8)
C72 C71 C101 121.1(8)
C71 C72 C67 121.0(7)
C71 C72 H72A 119.5
C67 C72 H72A 119.5
C74 C73 N2 114.9(6)
C74 C73 H73A 108.5
N2 C73 H73A 108.5
C74 C73 H73B 108.5
N2 C73 H73B 108.5
H73A C73 H73B 107.5
C75 C74 C79 119.9(8)
C75 C74 C73 119.8(7)
C79 C74 C73 120.2(7)
O8 C75 C74 119.3(7)
O8 C75 C76 120.0(7)
C74 C75 C76 120.7(7)
C77 C76 C75 115.4(7)
C77 C76 C102 122.4(7)
C75 C76 C102 122.1(7)
C76 C77 C78 124.4(8)
C76 C77 H77A 117.8
C78 C77 H77A 117.8
C79 C78 C77 116.8(8)
C79 C78 C112 121.4(8)
C77 C78 C112 121.8(8)
C78 C79 C74 122.5(8)
C78 C79 H79A 118.7
C74 C79 H79A 118.7
C62 C80 C84 112.3(6)
C62 C80 C87 110.0(6)
C84 C80 C87 107.9(6)
C62 C80 C89 110.2(6)
C84 C80 C89 107.1(6)
C87 C80 C89 109.2(6)
C88 C81 C85 110.0(7)
C88 C81 C84 110.4(7)
C85 C81 C84 109.6(7)
C88 C81 H81A 109.0
C85 C81 H81A 109.0
C84 C81 H81A 109.0
C89 C82 C86 109.8(7)
C89 C82 C85 110.4(7)
C86 C82 C85 108.8(7)
C89 C82 H82A 109.3
C86 C82 H82A 109.3
C85 C82 H82A 109.3
C88 C83 C86 108.9(7)
C88 C83 C87 109.1(7)
C86 C83 C87 110.3(7)
C88 C83 H83A 109.5
C86 C83 H83A 109.5
C87 C83 H83A 109.5
C80 C84 C81 110.5(7)
C80 C84 H84A 109.6
C81 C84 H84A 109.6
C80 C84 H84B 109.6
C81 C84 H84B 109.6
H84A C84 H84B 108.1
C82 C85 C81 108.1(7)
C82 C85 H85A 110.1
C81 C85 H85A 110.1
C82 C85 H85B 110.1
C81 C85 H85B 110.1
H85A C85 H85B 108.4
C82 C86 C83 109.8(7)
C82 C86 H86A 109.7
C83 C86 H86A 109.7
C82 C86 H86B 109.7
C83 C86 H86B 109.7
H86A C86 H86B 108.2
C80 C87 C83 109.9(7)
C80 C87 H87A 109.7
C83 C87 H87A 109.7
C80 C87 H87B 109.7
C83 C87 H87B 109.7
H87A C87 H87B 108.2
C81 C88 C83 109.2(7)
C81 C88 H88A 109.8
C83 C88 H88A 109.8
C81 C88 H88B 109.8
C83 C88 H88B 109.8
H88A C88 H88B 108.3
C82 C89 C80 111.3(7)
C82 C89 H89A 109.4
C80 C89 H89A 109.4
C82 C89 H89B 109.4
C80 C89 H89B 109.4
H89A C89 H89B 108.0
C64 C90 H90A 109.5
C64 C90 H90B 109.5
H90A C90 H90B 109.5
C64 C90 H90C 109.5
H90A C90 H90C 109.5
H90B C90 H90C 109.5
C95 C91 C69 113.2(6)
C95 C91 C100 109.7(7)
C69 C91 C100 109.7(6)
C95 C91 C98 106.8(7)
C69 C91 C98 109.6(7)
C100 C91 C98 107.5(6)
C99 C92 C95 110.1(7)
C99 C92 C96 110.1(7)
C95 C92 C96 109.4(7)
C99 C92 H92A 109.1
C95 C92 H92A 109.1
C96 C92 H92A 109.1
C97 C93 C96 110.1(7)
C97 C93 C100 108.7(7)
C96 C93 C100 109.5(7)
C97 C93 H93A 109.5
C96 C93 H93A 109.5
C100 C93 H93A 109.5
C98 C94 C99 109.8(7)
C98 C94 C97 109.0(7)
C99 C94 C97 108.7(8)
C98 C94 H94A 109.7
C99 C94 H94A 109.7
C97 C94 H94A 109.8
C91 C95 C92 111.8(7)
C91 C95 H95A 109.3
C92 C95 H95A 109.3
C91 C95 H95B 109.3
C92 C95 H95B 109.3
H95A C95 H95B 107.9
C93 C96 C92 109.1(7)
C93 C96 H96A 109.9
C92 C96 H96A 109.9
C93 C96 H96B 109.9
C92 C96 H96B 109.9
H96A C96 H96B 108.3
C93 C97 C94 109.9(7)
C93 C97 H97A 109.7
C94 C97 H97A 109.7
C93 C97 H97B 109.7
C94 C97 H97B 109.7
H97A C97 H97B 108.2
C94 C98 C91 110.7(7)
C94 C98 H98A 109.5
C91 C98 H98A 109.5
C94 C98 H98B 109.5
C91 C98 H98B 109.5
H98A C98 H98B 108.1
C92 C99 C94 109.1(7)
C92 C99 H99A 109.9
C94 C99 H99A 109.9
C92 C99 H99B 109.9
C94 C99 H99B 109.9
H99A C99 H99B 108.3
C91 C100 C93 110.3(7)
C91 C100 H10A 109.6
C93 C100 H10A 109.6
C91 C100 H10B 109.6
C93 C100 H10B 109.6
H10A C100 H10B 108.1
C71 C101 H10C 109.5
C71 C101 H10D 109.5
H10C C101 H10D 109.5
C71 C101 H10E 109.5
H10C C101 H10E 109.5
H10D C101 H10E 109.5
C109 C102 C111 109.5(8)
C109 C102 C106 108.1(8)
C111 C102 C106 107.5(7)
C109 C102 C76 108.0(7)
C111 C102 C76 112.2(7)
C106 C102 C76 111.5(7)
C107 C103 C106 110.4(10)
C107 C103 C110 109.3(10)
C106 C103 C110 109.1(9)
C107 C103 H10F 109.3
C106 C103 H10F 109.3
C110 C103 H10F 109.3
C107 C104 C108 109.7(10)
C107 C104 C111 108.7(9)
C108 C104 C111 109.9(8)
C107 C104 H10G 109.5
C108 C104 H10G 109.5
C111 C104 H10G 109.5
C108 C105 C110 109.8(10)
C108 C105 C109 109.0(9)
C110 C105 C109 110.0(10)
C108 C105 H10H 109.3
C110 C105 H10H 109.3
C109 C105 H10H 109.3
C103 C106 C102 110.3(8)
C103 C106 H10I 109.6
C102 C106 H10I 109.6
C103 C106 H10J 109.6
C102 C106 H10J 109.6
H10I C106 H10J 108.1
C103 C107 C104 109.2(9)
C103 C107 H10K 109.8
C104 C107 H10K 109.8
C103 C107 H10L 109.8
C104 C107 H10L 109.8
H10K C107 H10L 108.3
C105 C108 C104 110.5(9)
C105 C108 H10M 109.6
C104 C108 H10M 109.6
C105 C108 H10N 109.6
C104 C108 H10N 109.6
H10M C108 H10N 108.1
C102 C109 C105 110.7(8)
C102 C109 H10O 109.5
C105 C109 H10O 109.5
C102 C109 H10P 109.5
C105 C109 H10P 109.5
H10O C109 H10P 108.1
C105 C110 C103 108.4(9)
C105 C110 H11A 110.0
C103 C110 H11A 110.0
C105 C110 H11B 110.0
C103 C110 H11B 110.0
H11A C110 H11B 108.4
C104 C111 C102 110.1(8)
C104 C111 H11C 109.6
C102 C111 H11C 109.6
C104 C111 H11D 109.6
C102 C111 H11D 109.6
H11C C111 H11D 108.1
C78 C112 H11E 109.5
C78 C112 H11F 109.5
H11E C112 H11F 109.5
C78 C112 H11G 109.5
H11E C112 H11G 109.5
H11F C112 H11G 109.5
O9 C113 H11H 109.5
O9 C113 H11I 109.5
H11H C113 H11I 109.5
O9 C113 H11J 109.5
H11H C113 H11J 109.5
H11I C113 H11J 109.5
O9 C114 C115 107.4(7)
O9 C114 H11K 110.2
C115 C114 H11K 110.2
O9 C114 H11L 110.2
C115 C114 H11L 110.2
H11K C114 H11L 108.5
O10 C115 C114 109.0(7)
O10 C115 H11M 109.9
C114 C115 H11M 109.9
O10 C115 H11N 109.9
C114 C115 H11N 109.9
H11M C115 H11N 108.3
O10 C116 H11O 109.5
O10 C116 H11P 109.5
H11O C116 H11P 109.5
O10 C116 H11Q 109.5
H11O C116 H11Q 109.5
H11P C116 H11Q 109.5
O202 C201 H20A 109.5
O202 C201 H20B 109.5
H20A C201 H20B 109.5
O202 C201 H20C 109.5
H20A C201 H20C 109.5
H20B C201 H20C 109.5
C203 O202 C201 115.2(14)
O202 C203 C204 118.9(14)
O202 C203 H20D 107.6
C204 C203 H20D 107.6
O202 C203 H20E 107.6
C204 C203 H20E 107.6
H20D C203 H20E 107.0
O205 C204 C203 125.2(15)
O205 C204 H20F 106.0
C203 C204 H20F 106.0
O205 C204 H20G 106.0
C203 C204 H20G 106.0
H20F C204 H20G 106.3
C204 O205 C206 121.5(15)
O205 C206 H20H 109.5
O205 C206 H20I 109.5
H20H C206 H20I 109.5
O205 C206 H20J 109.5
H20H C206 H20J 109.5
H20I C206 H20J 109.5
O302 C301 H30C 109.5
O302 C301 H30D 109.5
H30C C301 H30D 109.5
O302 C301 H30E 109.5
H30C C301 H30E 109.5
H30D C301 H30E 109.5
C303 O302 C301 111(3)
O302 C303 C304 118(2)
O302 C303 H30F 107.7
C304 C303 H30F 107.7
O302 C303 H30G 107.7
C304 C303 H30G 107.7
H30F C303 H30G 107.1
O305 C304 C303 147(4)
O305 C304 H30H 100.0
C303 C304 H30H 100.0
O305 C304 H30I 100.0
C303 C304 H30I 100.0
H30H C304 H30I 104.2
C304 O305 C306 123(4)
O305 C306 H30J 109.5
O305 C306 H30K 109.5
H30J C306 H30K 109.5
O305 C306 H30L 109.5
H30J C306 H30L 109.5
H30K C306 H30L 109.5
O402 C401 H40C 109.5
O402 C401 H40D 109.5
H40C C401 H40D 109.5
O402 C401 H40E 109.5
H40C C401 H40E 109.5
H40D C401 H40E 109.5
C403 O402 C401 103.7(17)
O402 C403 C404 107.8(17)
O402 C403 H40F 110.2
C404 C403 H40F 110.2
O402 C403 H40G 110.2
C404 C403 H40G 110.2
H40F C403 H40G 108.5
O405 C404 C403 116.1(17)
O405 C404 H40H 108.3
C403 C404 H40H 108.3
O405 C404 H40I 108.3
C403 C404 H40I 108.3
H40H C404 H40I 107.4
C404 O405 C406 121.5(19)
O405 C406 H40J 109.5
O405 C406 H40K 109.5
H40J C406 H40K 109.5
O405 C406 H40L 109.5
H40J C406 H40L 109.5
H40K C406 H40L 109.5
O502 C501 H50C 109.5
O502 C501 H50D 109.5
H50C C501 H50D 109.5
O502 C501 H50E 109.5
H50C C501 H50E 109.5
H50D C501 H50E 109.5
C501 O502 C503 110(3)
O502 C503 C504 122(3)
O502 C503 H50F 106.9
C504 C503 H50F 106.9
O502 C503 H50G 106.9
C504 C503 H50G 106.9
H50F C503 H50G 106.7
O505 C504 C503 165(5)
O505 C504 H50H 94.6
C503 C504 H50H 94.6
O505 C504 H50I 94.6
C503 C504 H50I 94.6
H50H C504 H50I 103.2
C504 O505 C506 115(3)
O505 C506 H50J 109.5
O505 C506 H50K 109.5
H50J C506 H50K 109.5
O505 C506 H50L 109.5
H50J C506 H50L 109.5
H50K C506 H50L 109.5

loop_
_geom_bond_atom_site_label_1
_geom_bond_atom_site_label_2
_geom_bond_distance
U1 O1 2.175(5)
U1 O3 2.188(5)
U1 O2 2.191(5)
U1 N1 2.558(6)
U1 O4 2.601(5)
U1 O5 2.653(5)
U1 S1 2.736(2)
S1 U2 2.713(2)
O1 C3 1.353(9)
O2 C10 1.356(9)
O3 C17 1.333(10)
O4 C55 1.427(10)
O4 C56 1.443(10)
O5 C58 1.434(10)
O5 C57 1.438(10)
N1 C15 1.495(10)
N1 C1 1.500(10)
N1 C8 1.513(10)
C1 C2 1.498(12)
C1 H1A 0.9900
C1 H1B 0.9900
C2 C7 1.389(11)
C2 C3 1.404(10)
C3 C4 1.410(11)
C4 C5 1.400(11)
C4 C22 1.558(11)
C5 C6 1.388(12)
C5 H5A 0.9500
C6 C7 1.383(12)
C6 C32 1.515(12)
C7 H7A 0.9500
C8 C9 1.496(11)
C8 H8A 0.9900
C8 H8B 0.9900
C9 C14 1.393(11)
C9 C10 1.422(10)
C10 C11 1.417(11)
C11 C12 1.388(10)
C11 C33 1.542(10)
C12 C13 1.402(10)
C12 H12A 0.9500
C13 C14 1.386(11)
C13 C43 1.504(10)
C14 H14A 0.9500
C15 C16 1.459(13)
C15 H15A 0.9900
C15 H15B 0.9900
C16 C21 1.393(15)
C16 C17 1.419(12)
C17 C18 1.420(13)
C18 C19 1.421(15)
C18 C44 1.536(12)
C19 C20 1.377(17)
C19 H19A 0.9500
C20 C21 1.376(17)
C20 C54 1.522(19)
C21 H21A 0.9500
C22 C31 1.495(12)
C22 C26 1.525(13)
C22 C29 1.530(12)
C23 C30 1.489(16)
C23 C27 1.491(15)
C23 C26 1.521(12)
C23 H23A 1.0000
C24 C28 1.512(17)
C24 C27 1.527(15)
C24 C31 1.560(13)
C24 H24A 1.0000
C25 C30 1.477(16)
C25 C28 1.502(17)
C25 C29 1.560(13)
C25 H25A 1.0000
C26 H26A 0.9900
C26 H26B 0.9900
C27 H27A 0.9900
C27 H27B 0.9900
C28 H28A 0.9900
C28 H28B 0.9900
C29 H29A 0.9900
C29 H29B 0.9900
C30 H30A 0.9900
C30 H30B 0.9900
C31 H31A 0.9900
C31 H31B 0.9900
C32 H32A 0.9800
C32 H32B 0.9800
C32 H32C 0.9800
C33 C42 1.531(11)
C33 C37 1.532(11)
C33 C40 1.544(11)
C34 C41 1.517(12)
C34 C38 1.520(12)
C34 C37 1.529(11)
C34 H34A 1.0000
C35 C38 1.526(12)
C35 C39 1.528(13)
C35 C42 1.538(11)
C35 H35A 1.0000
C36 C39 1.509(14)
C36 C41 1.510(13)
C36 C40 1.549(11)
C36 H36A 1.0000
C37 H37A 0.9900
C37 H37B 0.9900
C38 H38A 0.9900
C38 H38B 0.9900
C39 H39A 0.9900
C39 H39B 0.9900
C40 H40A 0.9900
C40 H40B 0.9900
C41 H41A 0.9900
C41 H41B 0.9900
C42 H42A 0.9900
C42 H42B 0.9900
C43 H43A 0.9800
C43 H43B 0.9800
C43 H43C 0.9800
C44 C51 1.491(13)
C44 C53 1.522(14)
C44 C48 1.530(13)
C45 C52 1.473(14)
C45 C49 1.482(14)
C45 C48 1.594(14)
C45 H45A 1.0000
C46 C49 1.509(14)
C46 C50 1.523(14)
C46 C53 1.563(15)
C46 H46A 1.0000
C47 C50 1.499(15)
C47 C52 1.529(15)
C47 C51 1.575(14)
C47 H47A 1.0000
C48 H48A 0.9900
C48 H48B 0.9900
C49 H49A 0.9900
C49 H49B 0.9900
C50 H50A 0.9900
C50 H50B 0.9900
C51 H51A 0.9900
C51 H51B 0.9900
C52 H52A 0.9900
C52 H52B 0.9900
C53 H53A 0.9900
C53 H53B 0.9900
C54 H54A 0.9800
C54 H54B 0.9800
C54 H54C 0.9800
C55 H55A 0.9800
C55 H55B 0.9800
C55 H55C 0.9800
C56 C57 1.473(13)
C56 H56A 0.9900
C56 H56B 0.9900
C57 H57A 0.9900
C57 H57B 0.9900
C58 H58A 0.9800
C58 H58B 0.9800
C58 H58C 0.9800
U2 O7 2.161(5)
U2 O6 2.188(5)
U2 O8 2.190(5)
U2 N2 2.565(6)
U2 O10 2.605(5)
U2 O9 2.712(5)
O6 C61 1.343(9)
O7 C68 1.345(8)
O8 C75 1.375(9)
O9 C113 1.434(11)
O9 C114 1.436(10)
O10 C116 1.441(10)
O10 C115 1.448(10)
N2 C66 1.487(10)
N2 C59 1.498(10)
N2 C73 1.506(10)
C59 C60 1.502(11)
C59 H59A 0.9900
C59 H59B 0.9900
C60 C65 1.390(11)
C60 C61 1.411(10)
C61 C62 1.425(11)
C62 C63 1.401(11)
C62 C80 1.531(10)
C63 C64 1.392(11)
C63 H63A 0.9500
C64 C65 1.375(11)
C64 C90 1.501(11)
C65 H65A 0.9500
C66 C67 1.517(11)
C66 H66A 0.9900
C66 H66B 0.9900
C67 C72 1.388(10)
C67 C68 1.402(10)
C68 C69 1.428(11)
C69 C70 1.398(10)
C69 C91 1.544(11)
C70 C71 1.379(11)
C70 H70A 0.9500
C71 C72 1.381(12)
C71 C101 1.518(11)
C72 H72A 0.9500
C73 C74 1.503(11)
C73 H73A 0.9900
C73 H73B 0.9900
C74 C75 1.379(11)
C74 C79 1.382(11)
C75 C76 1.444(11)
C76 C77 1.386(11)
C76 C102 1.540(11)
C77 C78 1.405(12)
C77 H77A 0.9500
C78 C79 1.366(12)
C78 C112 1.520(12)
C79 H79A 0.9500
C80 C84 1.538(11)
C80 C87 1.540(11)
C80 C89 1.548(11)
C81 C88 1.516(13)
C81 C85 1.535(13)
C81 C84 1.542(11)
C81 H81A 1.0000
C82 C89 1.518(11)
C82 C86 1.520(12)
C82 C85 1.529(12)
C82 H82A 1.0000
C83 C88 1.519(12)
C83 C86 1.533(12)
C83 C87 1.555(11)
C83 H83A 1.0000
C84 H84A 0.9900
C84 H84B 0.9900
C85 H85A 0.9900
C85 H85B 0.9900
C86 H86A 0.9900
C86 H86B 0.9900
C87 H87A 0.9900
C87 H87B 0.9900
C88 H88A 0.9900
C88 H88B 0.9900
C89 H89A 0.9900
C89 H89B 0.9900
C90 H90A 0.9800
C90 H90B 0.9800
C90 H90C 0.9800
C91 C95 1.510(11)
C91 C100 1.544(10)
C91 C98 1.563(12)
C92 C99 1.508(13)
C92 C95 1.531(12)
C92 C96 1.532(12)
C92 H92A 1.0000
C93 C97 1.519(13)
C93 C96 1.527(12)
C93 C100 1.553(11)
C93 H93A 1.0000
C94 C98 1.536(11)
C94 C99 1.538(12)
C94 C97 1.546(12)
C94 H94A 1.0000
C95 H95A 0.9900
C95 H95B 0.9900
C96 H96A 0.9900
C96 H96B 0.9900
C97 H97A 0.9900
C97 H97B 0.9900
C98 H98A 0.9900
C98 H98B 0.9900
C99 H99A 0.9900
C99 H99B 0.9900
C100 H10A 0.9900
C100 H10B 0.9900
C101 H10C 0.9800
C101 H10D 0.9800
C101 H10E 0.9800
C102 C109 1.531(12)
C102 C111 1.535(12)
C102 C106 1.537(13)
C103 C107 1.511(17)
C103 C106 1.532(14)
C103 C110 1.560(16)
C103 H10F 1.0000
C104 C107 1.517(16)
C104 C108 1.525(15)
C104 C111 1.534(13)
C104 H10G 1.0000
C105 C108 1.496(17)
C105 C110 1.512(15)
C105 C109 1.537(13)
C105 H10H 1.0000
C106 H10I 0.9900
C106 H10J 0.9900
C107 H10K 0.9900
C107 H10L 0.9900
C108 H10M 0.9900
C108 H10N 0.9900
C109 H10O 0.9900
C109 H10P 0.9900
C110 H11A 0.9900
C110 H11B 0.9900
C111 H11C 0.9900
C111 H11D 0.9900
C112 H11E 0.9800
C112 H11F 0.9800
C112 H11G 0.9800
C113 H11H 0.9800
C113 H11I 0.9800
C113 H11J 0.9800
C114 C115 1.486(13)
C114 H11K 0.9900
C114 H11L 0.9900
C115 H11M 0.9900
C115 H11N 0.9900
C116 H11O 0.9800
C116 H11P 0.9800
C116 H11Q 0.9800
C201 O202 1.350(16)
C201 H20A 0.9800
C201 H20B 0.9800
C201 H20C 0.9800
O202 C203 1.316(15)
C203 C204 1.467(19)
C203 H20D 0.9900
C203 H20E 0.9900
C204 O205 1.258(16)
C204 H20F 0.9900
C204 H20G 0.9900
O205 C206 1.409(17)
C206 H20H 0.9800
C206 H20I 0.9800
C206 H20J 0.9800
C301 O302 1.33(2)
C301 H30C 0.9800
C301 H30D 0.9800
C301 H30E 0.9800
O302 C303 1.33(6)
C303 C304 1.48(5)
C303 H30F 0.9900
C303 H30G 0.9900
C304 O305 1.22(6)
C304 H30H 0.9900
C304 H30I 0.9900
O305 C306 1.42(7)
C306 H30J 0.9800
C306 H30K 0.9800
C306 H30L 0.9800
C401 O402 1.359(19)
C401 H40C 0.9800
C401 H40D 0.9800
C401 H40E 0.9800
O402 C403 1.344(19)
C403 C404 1.54(2)
C403 H40F 0.9900
C403 H40G 0.9900
C404 O405 1.272(17)
C404 H40H 0.9900
C404 H40I 0.9900
O405 C406 1.409(18)
C406 H40J 0.9800
C406 H40K 0.9800
C406 H40L 0.9800
C501 O502 1.32(2)
C501 H50C 0.9800
C501 H50D 0.9800
C501 H50E 0.9800
O502 C503 1.33(2)
C503 C504 1.47(2)
C503 H50F 0.9900
C503 H50G 0.9900
C504 O505 1.23(2)
C504 H50H 0.9900
C504 H50I 0.9900
O505 C506 1.41(2)
C506 H50J 0.9800
C506 H50K 0.9800
C506 H50L 0.9800

loop_
_geom_torsion_atom_site_label_1
_geom_torsion_atom_site_label_2
_geom_torsion_atom_site_label_3
_geom_torsion_atom_site_label_4
_geom_torsion
O3 U1 O1 C3 64.7(8)
O2 U1 O1 C3 -0.4(11)
N1 U1 O1 C3 -13.2(8)
O4 U1 O1 C3 160.3(8)
O5 U1 O1 C3 172.6(7)
S1 U1 O1 C3 -101.1(8)
O1 U1 O2 C10 -2.1(10)
O3 U1 O2 C10 -67.7(8)
N1 U1 O2 C10 10.6(8)
O4 U1 O2 C10 -157.0(7)
O5 U1 O2 C10 -176.9(8)
S1 U1 O2 C10 98.8(8)
O1 U1 O3 C17 -36.3(8)
O2 U1 O3 C17 117.8(8)
N1 U1 O3 C17 40.1(8)
O4 U1 O3 C17 -111.1(8)
O5 U1 O3 C17 -171.1(8)
S1 U1 O3 C17 46.7(12)
O1 U1 O4 C55 77.7(5)
O3 U1 O4 C55 161.4(5)
O2 U1 O4 C55 -114.4(5)
N1 U1 O4 C55 90.4(6)
O5 U1 O4 C55 -92.2(5)
S1 U1 O4 C55 -13.1(5)
O1 U1 O4 C56 -153.1(5)
O3 U1 O4 C56 -69.4(5)
O2 U1 O4 C56 14.8(6)
N1 U1 O4 C56 -140.4(5)
O5 U1 O4 C56 37.0(5)
S1 U1 O4 C56 116.1(5)
O1 U1 O5 C58 123.4(6)
O3 U1 O5 C58 -137.4(6)
O2 U1 O5 C58 -60.1(6)
N1 U1 O5 C58 -45.4(7)
O4 U1 O5 C58 137.2(6)
S1 U1 O5 C58 33.8(5)
O1 U1 O5 C57 -26.9(7)
O3 U1 O5 C57 72.2(6)
O2 U1 O5 C57 149.6(6)
N1 U1 O5 C57 164.3(6)
O4 U1 O5 C57 -13.2(5)
S1 U1 O5 C57 -116.5(6)
O1 U1 N1 C15 89.2(5)
O3 U1 N1 C15 1.0(5)
O2 U1 N1 C15 -84.6(5)
O4 U1 N1 C15 76.4(7)
O5 U1 N1 C15 -99.1(6)
S1 U1 N1 C15 -177.4(5)
O1 U1 N1 C1 -35.9(5)
O3 U1 N1 C1 -124.0(5)
O2 U1 N1 C1 150.4(5)
O4 U1 N1 C1 -48.6(7)
O5 U1 N1 C1 135.9(5)
S1 U1 N1 C1 57.6(5)
O1 U1 N1 C8 -148.7(5)
O3 U1 N1 C8 123.1(5)
O2 U1 N1 C8 37.5(4)
O4 U1 N1 C8 -161.5(4)
O5 U1 N1 C8 23.0(7)
S1 U1 N1 C8 -55.3(4)
C15 N1 C1 C2 -53.3(9)
C8 N1 C1 C2 -172.8(6)
U1 N1 C1 C2 74.7(7)
N1 C1 C2 C7 122.4(8)
N1 C1 C2 C3 -60.1(10)
U1 O1 C3 C2 33.4(12)
U1 O1 C3 C4 -147.3(6)
C7 C2 C3 O1 179.2(7)
C1 C2 C3 O1 1.8(11)
C7 C2 C3 C4 0.0(12)
C1 C2 C3 C4 -177.5(7)
O1 C3 C4 C5 -178.3(7)
C2 C3 C4 C5 0.9(12)
O1 C3 C4 C22 0.8(12)
C2 C3 C4 C22 180.0(7)
C3 C4 C5 C6 -1.9(13)
C22 C4 C5 C6 179.0(8)
C4 C5 C6 C7 1.8(14)
C4 C5 C6 C32 -179.0(10)
C5 C6 C7 C2 -0.7(13)
C32 C6 C7 C2 -179.9(10)
C3 C2 C7 C6 -0.1(13)
C1 C2 C7 C6 177.4(8)
C15 N1 C8 C9 50.3(8)
C1 N1 C8 C9 170.8(6)
U1 N1 C8 C9 -75.9(7)
N1 C8 C9 C14 -122.5(8)
N1 C8 C9 C10 60.5(10)
U1 O2 C10 C11 147.6(6)
U1 O2 C10 C9 -31.7(12)
C14 C9 C10 O2 -178.4(7)
C8 C9 C10 O2 -1.4(11)
C14 C9 C10 C11 2.2(12)
C8 C9 C10 C11 179.3(7)
O2 C10 C11 C12 176.8(7)
C9 C10 C11 C12 -3.9(11)
O2 C10 C11 C33 -0.7(12)
C9 C10 C11 C33 178.5(7)
C10 C11 C12 C13 2.4(12)
C33 C11 C12 C13 180.0(7)
C11 C12 C13 C14 0.9(12)
C11 C12 C13 C43 -179.0(7)
C12 C13 C14 C9 -2.7(12)
C43 C13 C14 C9 177.2(8)
C10 C9 C14 C13 1.2(12)
C8 C9 C14 C13 -175.9(8)
C1 N1 C15 C16 81.7(9)
C8 N1 C15 C16 -161.0(8)
U1 N1 C15 C16 -41.0(10)
N1 C15 C16 C21 -130.6(10)
N1 C15 C16 C17 60.5(13)
U1 O3 C17 C16 -36.8(14)
U1 O3 C17 C18 140.4(8)
C21 C16 C17 O3 169.3(10)
C15 C16 C17 O3 -21.9(14)
C21 C16 C17 C18 -8.0(16)
C15 C16 C17 C18 160.8(9)
O3 C17 C18 C19 -169.4(10)
C16 C17 C18 C19 7.8(16)
O3 C17 C18 C44 13.0(16)
C16 C17 C18 C44 -169.8(9)
C17 C18 C19 C20 1(2)
C44 C18 C19 C20 179.1(13)
C18 C19 C20 C21 -10(2)
C18 C19 C20 C54 176.8(15)
C19 C20 C21 C16 10(2)
C54 C20 C21 C16 -176.8(15)
C17 C16 C21 C20 -1(2)
C15 C16 C21 C20 -170.2(13)
C5 C4 C22 C31 -123.1(9)
C3 C4 C22 C31 57.9(12)
C5 C4 C22 C26 -2.1(11)
C3 C4 C22 C26 178.9(8)
C5 C4 C22 C29 116.2(9)
C3 C4 C22 C29 -62.9(10)
C30 C23 C26 C22 -59.6(11)
C27 C23 C26 C22 61.5(12)
C31 C22 C26 C23 -59.7(11)
C29 C22 C26 C23 59.5(11)
C4 C22 C26 C23 178.1(8)
C30 C23 C27 C24 60.5(11)
C26 C23 C27 C24 -61.2(12)
C28 C24 C27 C23 -58.7(11)
C31 C24 C27 C23 60.6(11)
C30 C25 C28 C24 -58.3(11)
C29 C25 C28 C24 62.2(11)
C27 C24 C28 C25 57.9(11)
C31 C24 C28 C25 -61.7(11)
C31 C22 C29 C25 59.1(12)
C26 C22 C29 C25 -58.8(11)
C4 C22 C29 C25 -180.0(9)
C30 C25 C29 C22 59.9(12)
C28 C25 C29 C22 -60.0(12)
C28 C25 C30 C23 60.4(11)
C29 C25 C30 C23 -58.8(12)
C27 C23 C30 C25 -62.4(11)
C26 C23 C30 C25 58.7(11)
C26 C22 C31 C24 58.7(11)
C29 C22 C31 C24 -58.7(12)
C4 C22 C31 C24 -178.1(9)
C28 C24 C31 C22 59.5(12)
C27 C24 C31 C22 -60.4(12)
C12 C11 C33 C42 126.9(8)
C10 C11 C33 C42 -55.6(9)
C12 C11 C33 C37 -111.8(8)
C10 C11 C33 C37 65.7(9)
C12 C11 C33 C40 7.0(10)
C10 C11 C33 C40 -175.5(7)
C41 C34 C37 C33 -61.9(9)
C38 C34 C37 C33 59.0(9)
C42 C33 C37 C34 -56.4(9)
C11 C33 C37 C34 -178.2(7)
C40 C33 C37 C34 60.0(8)
C41 C34 C38 C35 59.0(8)
C37 C34 C38 C35 -61.3(9)
C39 C35 C38 C34 -58.8(9)
C42 C35 C38 C34 61.0(9)
C41 C36 C39 C35 -61.1(9)
C40 C36 C39 C35 59.3(10)
C38 C35 C39 C36 60.2(9)
C42 C35 C39 C36 -59.3(9)
C42 C33 C40 C36 59.9(9)
C37 C33 C40 C36 -58.5(9)
C11 C33 C40 C36 -178.1(7)
C39 C36 C40 C33 -60.7(10)
C41 C36 C40 C33 59.6(10)
C39 C36 C41 C34 60.5(9)
C40 C36 C41 C34 -59.9(10)
C38 C34 C41 C36 -59.7(9)
C37 C34 C41 C36 60.9(9)
C37 C33 C42 C35 56.5(9)
C11 C33 C42 C35 176.9(7)
C40 C33 C42 C35 -60.1(8)
C38 C35 C42 C33 -58.8(9)
C39 C35 C42 C33 60.7(9)
C17 C18 C44 C51 -69.1(13)
C19 C18 C44 C51 113.3(12)
C17 C18 C44 C53 53.2(12)
C19 C18 C44 C53 -124.4(11)
C17 C18 C44 C48 170.5(9)
C19 C18 C44 C48 -7.2(14)
C51 C44 C48 C45 59.2(11)
C53 C44 C48 C45 -59.3(10)
C18 C44 C48 C45 -177.5(8)
C52 C45 C48 C44 -59.8(11)
C49 C45 C48 C44 58.9(10)
C52 C45 C49 C46 55.9(12)
C48 C45 C49 C46 -60.1(11)
C50 C46 C49 C45 -55.1(12)
C53 C46 C49 C45 60.9(11)
C52 C47 C50 C46 -53.6(11)
C51 C47 C50 C46 60.7(11)
C49 C46 C50 C47 54.1(11)
C53 C46 C50 C47 -61.2(11)
C53 C44 C51 C47 55.5(11)
C48 C44 C51 C47 -60.4(11)
C18 C44 C51 C47 176.5(9)
C50 C47 C51 C44 -57.4(11)
C52 C47 C51 C44 59.9(11)
C49 C45 C52 C47 -54.8(12)
C48 C45 C52 C47 61.6(12)
C50 C47 C52 C45 54.1(12)
C51 C47 C52 C45 -61.1(12)
C51 C44 C53 C46 -55.2(11)
C48 C44 C53 C46 61.0(10)
C18 C44 C53 C46 -178.5(8)
C49 C46 C53 C44 -60.7(11)
C50 C46 C53 C44 56.6(11)
C55 O4 C56 C57 68.6(9)
U1 O4 C56 C57 -61.2(7)
C58 O5 C57 C56 -163.9(7)
U1 O5 C57 C56 -11.5(9)
O4 C56 C57 O5 45.6(9)
O7 U2 O6 C61 -6.8(8)
O8 U2 O6 C61 -109.2(7)
N2 U2 O6 C61 -37.5(6)
O10 U2 O6 C61 150.1(6)
O9 U2 O6 C61 -157.1(6)
S1 U2 O6 C61 63.6(6)
O6 U2 O7 C68 8.1(9)
O8 U2 O7 C68 104.6(7)
N2 U2 O7 C68 40.0(7)
O10 U2 O7 C68 -146.4(7)
O9 U2 O7 C68 168.4(8)
S1 U2 O7 C68 -63.5(7)
O7 U2 O8 C75 -56.8(9)
O6 U2 O8 C75 88.1(9)
N2 U2 O8 C75 8.4(9)
O10 U2 O8 C75 -175.9(9)
O9 U2 O8 C75 -122.7(9)
S1 U2 O8 C75 53.1(13)
O7 U2 O9 C113 -70.4(6)
O6 U2 O9 C113 92.2(6)
O8 U2 O9 C113 40.5(6)
N2 U2 O9 C113 -13.2(6)
O10 U2 O9 C113 156.8(6)
S1 U2 O9 C113 -138.5(5)
O7 U2 O9 C114 145.6(6)
O6 U2 O9 C114 -51.7(7)
O8 U2 O9 C114 -103.5(6)
N2 U2 O9 C114 -157.2(6)
O10 U2 O9 C114 12.8(6)
S1 U2 O9 C114 77.6(6)
O7 U2 O10 C116 111.5(6)
O6 U2 O10 C116 -54.1(6)
O8 U2 O10 C116 -138.8(6)
O9 U2 O10 C116 162.1(7)
S1 U2 O10 C116 31.7(6)
O7 U2 O10 C115 -31.3(6)
O6 U2 O10 C115 163.1(6)
O8 U2 O10 C115 78.3(6)
O9 U2 O10 C115 19.2(6)
S1 U2 O10 C115 -111.2(6)
O7 U2 N2 C66 -54.1(4)
O6 U2 N2 C66 107.9(5)
O8 U2 N2 C66 -165.0(5)
O9 U2 N2 C66 -111.8(5)
S1 U2 N2 C66 24.0(5)
O7 U2 N2 C59 -174.6(5)
O6 U2 N2 C59 -12.6(5)
O8 U2 N2 C59 74.5(5)
O9 U2 N2 C59 127.7(5)
S1 U2 N2 C59 -96.5(5)
O7 U2 N2 C73 64.3(5)
O6 U2 N2 C73 -133.7(5)
O8 U2 N2 C73 -46.6(5)
O9 U2 N2 C73 6.6(5)
S1 U2 N2 C73 142.4(4)
C66 N2 C59 C60 -62.4(8)
C73 N2 C59 C60 178.8(6)
U2 N2 C59 C60 56.8(8)
N2 C59 C60 C65 121.5(8)
N2 C59 C60 C61 -67.6(10)
U2 O6 C61 C60 42.4(10)
U2 O6 C61 C62 -138.1(6)
C65 C60 C61 O6 -173.8(7)
C59 C60 C61 O6 15.3(11)
C65 C60 C61 C62 6.6(11)
C59 C60 C61 C62 -164.2(7)
O6 C61 C62 C63 173.9(7)
C60 C61 C62 C63 -6.6(11)
O6 C61 C62 C80 -9.0(11)
C60 C61 C62 C80 170.6(7)
C61 C62 C63 C64 2.2(12)
C80 C62 C63 C64 -175.0(7)
C62 C63 C64 C65 2.3(13)
C62 C63 C64 C90 -177.6(8)
C63 C64 C65 C60 -2.4(12)
C90 C64 C65 C60 177.5(8)
C61 C60 C65 C64 -2.0(12)
C59 C60 C65 C64 168.9(8)
C59 N2 C66 C67 -166.0(6)
C73 N2 C66 C67 -47.2(8)
U2 N2 C66 C67 72.1(7)
N2 C66 C67 C72 139.3(7)
N2 C66 C67 C68 -45.6(10)
U2 O7 C68 C67 -22.8(11)
U2 O7 C68 C69 157.0(6)
C72 C67 C68 O7 -175.2(7)
C66 C67 C68 O7 9.8(11)
C72 C67 C68 C69 4.9(11)
C66 C67 C68 C69 -170.1(7)
O7 C68 C69 C70 176.6(7)
C67 C68 C69 C70 -3.6(10)
O7 C68 C69 C91 -4.9(11)
C67 C68 C69 C91 175.0(7)
C68 C69 C70 C71 -0.1(12)
C91 C69 C70 C71 -178.7(8)
C69 C70 C71 C72 2.5(13)
C69 C70 C71 C101 -177.8(8)
C70 C71 C72 C67 -1.2(12)
C101 C71 C72 C67 179.1(8)
C68 C67 C72 C71 -2.5(12)
C66 C67 C72 C71 172.8(7)
C66 N2 C73 C74 -166.8(6)
C59 N2 C73 C74 -47.5(8)
U2 N2 C73 C74 75.5(7)
N2 C73 C74 C75 -47.0(10)
N2 C73 C74 C79 130.6(8)
U2 O8 C75 C74 16.2(14)
U2 O8 C75 C76 -160.9(6)
C79 C74 C75 O8 179.7(7)
C73 C74 C75 O8 -2.6(11)
C79 C74 C75 C76 -3.2(12)
C73 C74 C75 C76 174.5(7)
O8 C75 C76 C77 -177.2(7)
C74 C75 C76 C77 5.8(12)
O8 C75 C76 C102 7.3(12)
C74 C75 C76 C102 -169.7(8)
C75 C76 C77 C78 -3.4(12)
C102 C76 C77 C78 172.1(8)
C76 C77 C78 C79 -1.6(13)
C76 C77 C78 C112 -178.1(9)
C77 C78 C79 C74 4.6(13)
C112 C78 C79 C74 -178.8(9)
C75 C74 C79 C78 -2.3(13)
C73 C74 C79 C78 -179.9(8)
C63 C62 C80 C84 4.6(10)
C61 C62 C80 C84 -172.5(7)
C63 C62 C80 C87 -115.6(8)
C61 C62 C80 C87 67.3(9)
C63 C62 C80 C89 123.9(8)
C61 C62 C80 C89 -53.2(9)
C62 C80 C84 C81 -179.9(7)
C87 C80 C84 C81 -58.5(9)
C89 C80 C84 C81 59.0(9)
C88 C81 C84 C80 59.5(9)
C85 C81 C84 C80 -61.8(9)
C89 C82 C85 C81 -59.7(9)
C86 C82 C85 C81 60.8(9)
C88 C81 C85 C82 -61.3(9)
C84 C81 C85 C82 60.2(9)
C89 C82 C86 C83 59.7(9)
C85 C82 C86 C83 -61.2(9)
C88 C83 C86 C82 60.5(9)
C87 C83 C86 C82 -59.3(9)
C62 C80 C87 C83 -177.5(7)
C84 C80 C87 C83 59.6(8)
C89 C80 C87 C83 -56.5(8)
C88 C83 C87 C80 -61.5(9)
C86 C83 C87 C80 58.1(9)
C85 C81 C88 C83 61.1(9)
C84 C81 C88 C83 -59.9(9)
C86 C83 C88 C81 -59.8(9)
C87 C83 C88 C81 60.6(9)
C86 C82 C89 C80 -59.5(9)
C85 C82 C89 C80 60.4(9)
C62 C80 C89 C82 178.9(7)
C84 C80 C89 C82 -58.6(8)
C87 C80 C89 C82 58.0(9)
C70 C69 C91 C95 -1.9(10)
C68 C69 C91 C95 179.6(7)
C70 C69 C91 C100 121.1(8)
C68 C69 C91 C100 -57.4(10)
C70 C69 C91 C98 -121.1(8)
C68 C69 C91 C98 60.5(9)
C69 C91 C95 C92 179.9(7)
C100 C91 C95 C92 57.0(9)
C98 C91 C95 C92 -59.3(9)
C99 C92 C95 C91 61.5(9)
C96 C92 C95 C91 -59.5(10)
C97 C93 C96 C92 58.9(9)
C100 C93 C96 C92 -60.6(9)
C99 C92 C96 C93 -60.5(9)
C95 C92 C96 C93 60.5(9)
C96 C93 C97 C94 -59.0(9)
C100 C93 C97 C94 61.0(9)
C98 C94 C97 C93 -60.4(9)
C99 C94 C97 C93 59.3(9)
C99 C94 C98 C91 -59.4(9)
C97 C94 C98 C91 59.6(9)
C95 C91 C98 C94 58.6(8)
C69 C91 C98 C94 -178.4(6)
C100 C91 C98 C94 -59.2(9)
C95 C92 C99 C94 -58.9(9)
C96 C92 C99 C94 61.7(9)
C98 C94 C99 C92 58.8(9)
C97 C94 C99 C92 -60.4(9)
C95 C91 C100 C93 -56.1(9)
C69 C91 C100 C93 178.9(7)
C98 C91 C100 C93 59.8(9)
C97 C93 C100 C91 -61.7(9)
C96 C93 C100 C91 58.6(9)
C77 C76 C102 C109 -113.5(9)
C75 C76 C102 C109 61.7(10)
C77 C76 C102 C111 125.7(9)
C75 C76 C102 C111 -59.1(10)
C77 C76 C102 C106 5.1(11)
C75 C76 C102 C106 -179.7(8)
C107 C103 C106 C102 -59.3(11)
C110 C103 C106 C102 60.9(12)
C109 C102 C106 C103 -59.6(11)
C111 C102 C106 C103 58.5(10)
C76 C102 C106 C103 -178.2(8)
C106 C103 C107 C104 59.8(12)
C110 C103 C107 C104 -60.3(12)
C108 C104 C107 C103 59.4(12)
C111 C104 C107 C103 -60.9(12)
C110 C105 C108 C104 60.1(11)
C109 C105 C108 C104 -60.4(11)
C107 C104 C108 C105 -59.3(11)
C111 C104 C108 C105 60.1(12)
C111 C102 C109 C105 -57.8(11)
C106 C102 C109 C105 59.0(11)
C76 C102 C109 C105 179.8(8)
C108 C105 C109 C102 59.7(11)
C110 C105 C109 C102 -60.8(12)
C108 C105 C110 C103 -60.0(12)
C109 C105 C110 C103 59.9(13)
C107 C103 C110 C105 60.5(12)
C106 C103 C110 C105 -60.4(13)
C107 C104 C111 C102 62.4(11)
C108 C104 C111 C102 -57.7(12)
C109 C102 C111 C104 56.6(10)
C106 C102 C111 C104 -60.5(10)
C76 C102 C111 C104 176.6(8)
C113 O9 C114 C115 173.5(7)
U2 O9 C114 C115 -40.4(9)
C116 O10 C115 C114 165.0(8)
U2 O10 C115 C114 -48.1(9)
O9 C114 C115 O10 55.4(10)
C201 O202 C203 C204 177.1(17)
O202 C203 C204 O205 18(3)
C203 C204 O205 C206 -176.4(19)
C301 O302 C303 C304 -179(4)
O302 C303 C304 O305 -44(11)
C303 C304 O305 C306 96(10)
C401 O402 C403 C404 -158(2)
O402 C403 C404 O405 68(3)
C403 C404 O405 C406 179.7(19)
C501 O502 C503 C504 136(5)
O502 C503 C504 O505 85(22)
C503 C504 O505 C506 0(24)
